data_4003941
loop_
_publ_author_name
'Cho, Jung'
'Yun, Yifeng'
'Xu, Hongyi'
'Sun, Junliang'
'Burton, Allen W.'
'Strohmaier, Karl G.'
'Terefenko, Gene'
'Vroman, Hilda'
'Afeworki, Mobae'
'Cao, Guang'
'Wang, Hao'
'Zou, Xiaodong'
'Willhammar, Tom'

_publ_section_title
;
 EMM-25: The Structure of Two-Dimensional 11 \\times 10 Medium-Pore
 Borosilicate Zeolite Unraveled Using 3D Electron Diffraction
;
_journal_name_full 'Chemistry of Materials'
_journal_paper_doi 10.1021/acs.chemmater.1c00892
_journal_year 2021
_chemical_formula_moiety 'O232 Si116'
_chemical_formula_sum 'O232 Si116'
_chemical_formula_weight 6969.74
_space_group_crystal_system orthorhombic
_space_group_IT_number 63
_space_group_name_Hall '-C 2c 2'
_space_group_name_H-M_alt 'C m c m'
_audit_creation_date 2021-02-26
_audit_creation_method
;
Olex2 1.3
(compiled 2020.11.12 svn.r5f609507 for OlexSys, GUI svn.r6257)
;
_cell_angle_alpha 90
_cell_angle_beta 90
_cell_angle_gamma 90
_cell_formula_units_Z 1
_cell_length_a 11.055(2)
_cell_length_b 22.912(5)
_cell_length_c 24.914(5)
_cell_measurement_temperature 293(2)
_cell_volume 6311(2)
_computing_molecular_graphics 'Olex2 1.3 (Dolomanov et al., 2009)'
_computing_publication_material 'Olex2 1.3 (Dolomanov et al., 2009)'
_computing_structure_refinement 'SHELXL 2018/3 (Sheldrick, 2015)'
_computing_structure_solution 'SHELXT 2018/2 (Sheldrick, 2018)'
_diffrn_ambient_temperature 293(2)
_diffrn_measured_fraction_theta_full 1.000
_diffrn_measured_fraction_theta_max 0.964
_diffrn_measurement_device_type JEOL-2100
_diffrn_radiation_type electron
_diffrn_radiation_wavelength 0.02508
_diffrn_reflns_av_R_equivalents 0.2266
_diffrn_reflns_av_unetI/netI 0.1109
_diffrn_reflns_Laue_measured_fraction_full 1.000
_diffrn_reflns_Laue_measured_fraction_max 0.964
_diffrn_reflns_limit_h_max 13
_diffrn_reflns_limit_h_min -13
_diffrn_reflns_limit_k_max 28
_diffrn_reflns_limit_k_min -27
_diffrn_reflns_limit_l_max 31
_diffrn_reflns_limit_l_min -31
_diffrn_reflns_number 45467
_diffrn_reflns_point_group_measured_fraction_full 1.000
_diffrn_reflns_point_group_measured_fraction_max 0.964
_diffrn_reflns_theta_full 0.862
_diffrn_reflns_theta_max 0.904
_diffrn_reflns_theta_min 0.058
_exptl_absorpt_coefficient_mu 0.000
_exptl_crystal_density_diffrn 1.834
_exptl_crystal_description 'needle-like nanocrystal'
_exptl_crystal_F_000 1135
_refine_diff_density_max 0.296
_refine_diff_density_min -0.433
_refine_diff_density_rms 0.101
_refine_ls_extinction_method none
_refine_ls_goodness_of_fit_ref 1.685
_refine_ls_hydrogen_treatment undef
_refine_ls_matrix_type full
_refine_ls_number_parameters 189
_refine_ls_number_reflns 3419
_refine_ls_number_restraints 0
_refine_ls_restrained_S_all 1.685
_refine_ls_R_factor_all 0.2133
_refine_ls_R_factor_gt 0.1938
_refine_ls_shift/su_max 0.000
_refine_ls_shift/su_mean 0.000
_refine_ls_structure_factor_coef Fsqd
_refine_ls_weighting_details 'w=1/[\s^2^(Fo^2^)+(0.2000P)^2^] where P=(Fo^2^+2Fc^2^)/3'
_refine_ls_weighting_scheme calc
_refine_ls_wR_factor_gt 0.4486
_refine_ls_wR_factor_ref 0.4635
_reflns_Friedel_coverage 0.000
_reflns_number_gt 2640
_reflns_number_total 3419
_reflns_threshold_expression 'I > 2\s(I)'
_cod_data_source_file cm1c00892_si_002.cif
_cod_data_source_block cal
_cod_database_code 4003941
_shelx_shelxl_version_number 2018/3
_shelx_space_group_comment
;
The symmetry employed for this shelxl refinement is uniquely defined
by the following loop, which should always be used as a source of
symmetry information in preference to the above space-group names.
They are only intended as comments.
;
_olex2_refinement_description
;
1. Others
 Fixed Sof: Si1(0.25) Si2(0.25) Si3(0.25) Si4(0.25) Si5(0.25) Si6(0.5)
 Si7(0.5) Si8(0.5) Si9(0.5) Si10(0.5) Si11(0.5) Si12(0.5) Si13(0.5) Si14(0.5)
 Si15(0.5) O1(0.25) O2(0.25) O3(0.25) O4(0.25) O5(0.25) O6(0.5) O7(0.5) O8(0.5)
 O9(0.5) O10(0.5) O11(0.5) O12(0.5) O13(0.5) O14(0.5) O15(0.5) O16(0.5)
 O17(0.5) O18(0.5) O19(0.5) O20(0.5) O21(0.5) O22(0.5) O23(0.5) O24(0.5)
 O25(0.5) O26(0.5) O28(0.5) O29(0.25) O30(0.25) O31(0.25) O32(0.25) O33(0.25)
 O34(0.25) O35(0.25)
;
_olex2_submission_special_instructions 'No special instructions were received'

loop_
_space_group_symop_operation_xyz
'x, y, z'
'-x, -y, z+1/2'
'-x, y, -z+1/2'
'x, -y, -z'
'x+1/2, y+1/2, z'
'-x+1/2, -y+1/2, z+1/2'
'-x+1/2, y+1/2, -z+1/2'
'x+1/2, -y+1/2, -z'
'-x, -y, -z'
'x, y, -z-1/2'
'x, -y, z-1/2'
'-x, y, z'
'-x+1/2, -y+1/2, -z'
'x+1/2, y+1/2, -z-1/2'
'x+1/2, -y+1/2, z-1/2'
'-x+1/2, y+1/2, z'

loop_
_atom_site_label
_atom_site_type_symbol
_atom_site_fract_x
_atom_site_fract_y
_atom_site_fract_z
_atom_site_U_iso_or_equiv
_atom_site_adp_type
_atom_site_occupancy
_atom_site_site_symmetry_order
_atom_site_calc_flag
_atom_site_refinement_flags_posn
_atom_site_refinement_flags_adp
_atom_site_refinement_flags_occupancy
_atom_site_disorder_assembly
_atom_site_disorder_group
Si1 Si 0.500000 0.4643(5) 0.0696(4) 0.024(2) Uiso 0.5 2 d S . P . .
Si2 Si 0.000000 0.0498(5) 0.1650(4) 0.024(2) Uiso 0.5 2 d S . P . .
Si3 Si 0.500000 0.4759(5) 0.2669(3) 0.027(2) Uiso 0.5 2 d S . P . .
Si4 Si 0.000000 0.0535(4) 0.3666(4) 0.0216(19) Uiso 0.5 2 d S . P . .
Si5 Si 0.500000 0.4703(5) 0.4601(4) 0.028(2) Uiso 0.5 2 d S . P . .
Si6 Si 0.2426(11) 0.1226(6) 0.3438(5) 0.022(4) Uiso 0.5 1 d . . P . .
Si7 Si 0.3582(8) 0.0567(5) 0.4398(4) 0.015(3) Uiso 0.5 1 d . . P . .
Si8 Si 0.2364(11) 0.4389(6) 0.4410(5) 0.018(3) Uiso 0.5 1 d . . P . .
Si9 Si 0.1411(11) 0.3687(6) 0.1574(5) 0.022(4) Uiso 0.5 1 d . . P . .
Si10 Si 0.1434(11) 0.2395(6) 0.1912(5) 0.022(4) Uiso 0.5 1 d . . P . .
Si11 Si 0.2393(9) 0.1201(5) 0.1481(5) 0.015(3) Uiso 0.5 1 d . . P . .
Si12 Si 0.3562(10) 0.0667(5) 0.0552(4) 0.025(4) Uiso 0.5 1 d . . P . .
Si13 Si 0.2395(13) 0.4298(6) 0.0567(5) 0.030(5) Uiso 0.5 1 d . . P . .
Si14 Si 0.1386(10) 0.3636(6) 0.3495(5) 0.019(3) Uiso 0.5 1 d . . P . .
Si15 Si 0.1388(11) 0.2360(6) 0.3160(5) 0.019(4) Uiso 0.5 1 d . . P . .
Si16 Si 0.2427(5) 0.4348(2) 0.250000 0.0272(12) Uiso 1 2 d S . P . .
Si17 Si 0.3594(4) 0.0622(2) 0.250000 0.0219(11) Uiso 1 2 d S . P . .
O1 O 0.000000 0.0151(9) 0.0239(7) 0.043(4) Uiso 0.5 2 d S . P . .
O2 O 0.500000 0.4951(9) 0.1253(7) 0.048(4) Uiso 0.5 2 d S . P . .
O3 O 0.000000 0.0288(10) 0.2249(8) 0.054(5) Uiso 0.5 2 d S . P . .
O4 O 0.500000 0.5018(9) 0.3259(7) 0.044(4) Uiso 0.5 2 d S . P . .
O5 O 0.000000 0.0300(10) 0.4253(8) 0.058(5) Uiso 0.5 2 d S . P . .
O6 O 0.1765(11) 0.3015(6) 0.1658(5) 0.026(3) Uiso 0.5 1 d . . P . .
O7 O 0.2198(11) 0.1913(6) 0.1535(5) 0.024(3) Uiso 0.5 1 d . . P . .
O8 O 0.3319(13) 0.1107(5) 0.1028(5) 0.031(3) Uiso 0.5 1 d . . P . .
O9 O 0.3827(12) 0.4254(6) 0.0657(6) 0.036(3) Uiso 0.5 1 d . . P . .
O10 O 0.1969(15) 0.5002(8) 0.0821(8) 0.040(5) Uiso 0.5 1 d . . P . .
O11 O 0.1690(14) 0.4236(7) 0.4957(6) 0.041(3) Uiso 0.5 1 d . . P . .
O12 O 0.1680(11) 0.3879(5) 0.0923(4) 0.025(2) Uiso 0.5 1 d . . P . .
O13 O 0.1185(12) 0.0881(6) 0.1575(6) 0.038(3) Uiso 0.5 1 d . . P . .
O14 O 0.3378(13) 0.0950(6) 0.1942(5) 0.037(3) Uiso 0.5 1 d . . P . .
O15 O 0.1819(19) 0.3970(8) 0.2923(8) 0.065(5) Uiso 0.5 1 d . . P . .
O16 O 0.1641(13) 0.2948(7) 0.3462(6) 0.029(4) Uiso 0.5 1 d . . P . .
O17 O 0.2267(11) 0.1878(6) 0.3331(5) 0.024(3) Uiso 0.5 1 d . . P . .
O18 O 0.2953(12) 0.1100(5) 0.4080(5) 0.028(3) Uiso 0.5 1 d . . P . .
O19 O 0.3815(12) 0.4336(6) 0.4509(6) 0.035(3) Uiso 0.5 1 d . . P . .
O20 O 0.2980(13) -0.0004(7) 0.4300(7) 0.030(4) Uiso 0.5 1 d . . P . .
O21 O 0.2954(15) 0.0812(8) 0.4954(6) 0.049(4) Uiso 0.5 1 d . . P . .
O22 O 0.2131(15) 0.3901(7) 0.3952(6) 0.046(3) Uiso 0.5 1 d . . P . .
O23 O 0.1111(11) 0.0947(6) 0.3619(6) 0.038(3) Uiso 0.5 1 d . . P . .
O24 O 0.2929(18) 0.0974(8) 0.2927(7) 0.060(4) Uiso 0.5 1 d . . P . .
O25 O 0.2202(13) 0.4056(6) 0.1928(5) 0.040(3) Uiso 0.5 1 d . . P . .
O26 O 0.1949(10) 0.4994(6) 0.2397(6) 0.053(4) Uiso 0.5 1 d . . P . .
O27 O 0.1702(8) 0.2418(4) 0.250000 0.0379(19) Uiso 1 2 d S . P . .
O28 O 0.3866(10) 0.4353(5) 0.2612(4) 0.043(3) Uiso 0.5 1 d . . P . .
O29 O 0.000000 0.2203(12) 0.1835(11) 0.030(8) Uiso 0.5 2 d S . P . .
O30 O 0.000000 0.3772(7) 0.1670(6) 0.024(3) Uiso 0.5 2 d S . P . .
O31 O 0.000000 0.2255(14) 0.3252(12) 0.038(10) Uiso 0.5 2 d S . P . .
O32 O 0.000000 0.3710(9) 0.3588(8) 0.043(4) Uiso 0.5 2 d S . P . .
O33 O 0.500000 0.0580(11) 0.0661(11) 0.049(6) Uiso 0.5 2 d S . P . .
O34 O 0.500000 0.0562(11) 0.4507(10) 0.043(6) Uiso 0.5 2 d S . P . .
O35 O 0.500000 0.0584(8) 0.2611(8) 0.053(5) Uiso 0.5 2 d S . P . .

loop_
_atom_type_symbol
_atom_type_description
_atom_type_scat_dispersion_real
_atom_type_scat_dispersion_imag
_atom_type_scat_source
O O 0.0000 0.0000 'International Tables Vol C Tables 4.2.6.8 and 6.1.1.4'
Si Si 0.0000 0.0000 'International Tables Vol C Tables 4.2.6.8 and 6.1.1.4'

loop_
_geom_angle_atom_site_label_1
_geom_angle_atom_site_label_2
_geom_angle_atom_site_label_3
_geom_angle
_geom_angle_site_symmetry_1
_geom_angle_site_symmetry_3
_geom_angle_publ_flag
Si5 Si1 Si4 117.4(14) 10_556 14_556 ?
Si5 Si1 O1 35.2(12) 10_556 5 ?
Si5 Si1 O2 142.5(17) 10_556 . ?
Si5 Si1 O5 84.4(15) 10_556 14_556 ?
Si5 Si1 O9 92.5(9) 10_556 12_655 ?
Si5 Si1 O9 92.5(9) 10_556 . ?
Si5 Si1 O19 76.3(9) 10_556 10_556 ?
Si5 Si1 O19 76.3(9) 10_556 3_655 ?
O1 Si1 Si4 82.2(8) 5 14_556 ?
O2 Si1 Si4 25.2(8) . 14_556 ?
O2 Si1 O1 107.3(11) . 5 ?
O2 Si1 O9 108.1(7) . 12_655 ?
O2 Si1 O9 108.1(7) . . ?
O2 Si1 O19 119.4(7) . 10_556 ?
O2 Si1 O19 119.4(7) . 3_655 ?
O5 Si1 Si4 33.0(9) 14_556 14_556 ?
O5 Si1 O1 49.2(11) 14_556 5 ?
O5 Si1 O2 58.1(12) 14_556 . ?
O5 Si1 O9 124.6(6) 14_556 . ?
O5 Si1 O9 124.6(6) 14_556 12_655 ?
O5 Si1 O19 118.3(7) 14_556 3_655 ?
O5 Si1 O19 118.3(7) 14_556 10_556 ?
O9 Si1 Si4 118.9(6) 12_655 14_556 ?
O9 Si1 Si4 118.9(6) . 14_556 ?
O9 Si1 O1 111.2(8) 12_655 5 ?
O9 Si1 O1 111.2(8) . 5 ?
O9 Si1 O9 110.7(12) . 12_655 ?
O19 Si1 Si4 123.5(6) 3_655 14_556 ?
O19 Si1 Si4 123.5(6) 10_556 14_556 ?
O19 Si1 O1 95.4(8) 10_556 5 ?
O19 Si1 O1 95.4(8) 3_655 5 ?
O19 Si1 O9 114.4(8) 3_655 . ?
O19 Si1 O9 16.6(6) 10_556 . ?
O19 Si1 O9 114.4(8) 10_556 12_655 ?
O19 Si1 O9 16.6(6) 3_655 12_655 ?
O19 Si1 O19 112.9(11) 10_556 3_655 ?
Si4 Si2 Si3 141.1(12) 10_556 14_446 ?
Si4 Si2 O2 57.8(12) 10_556 5_445 ?
Si4 Si2 O3 168.2(16) 10_556 . ?
Si4 Si2 O4 107.7(16) 10_556 14_446 ?
Si4 Si2 O5 17.5(11) 10_556 10_556 ?
Si4 Si2 O13 79.9(8) 10_556 12 ?
Si4 Si2 O13 79.9(8) 10_556 . ?
Si4 Si2 O23 63.5(8) 10_556 10_556 ?
Si4 Si2 O23 63.5(8) 10_556 3 ?
O2 Si2 Si3 83.3(9) 5_445 14_446 ?
O2 Si2 O5 40.3(9) 5_445 10_556 ?
O2 Si2 O23 103.1(8) 5_445 3 ?
O2 Si2 O23 103.1(8) 5_445 10_556 ?
O3 Si2 Si3 27.0(9) . 14_446 ?
O3 Si2 O2 110.3(12) . 5_445 ?
O3 Si2 O5 150.7(12) . 10_556 ?
O3 Si2 O13 106.3(8) . 12 ?
O3 Si2 O13 106.3(8) . . ?
O3 Si2 O23 123.3(7) . 10_556 ?
O3 Si2 O23 123.3(7) . 3 ?
O4 Si2 Si3 33.4(10) 14_446 14_446 ?
O4 Si2 O2 49.9(13) 14_446 5_445 ?
O4 Si2 O3 60.4(13) 14_446 . ?
O4 Si2 O5 90.2(12) 14_446 10_556 ?
O4 Si2 O13 124.4(6) 14_446 12 ?
O4 Si2 O13 124.4(6) 14_446 . ?
O4 Si2 O23 131.1(7) 14_446 3 ?
O4 Si2 O23 131.1(7) 14_446 10_556 ?
O5 Si2 Si3 123.6(8) 10_556 14_446 ?
O13 Si2 Si3 118.2(6) . 14_446 ?
O13 Si2 Si3 118.2(6) 12 14_446 ?
O13 Si2 O2 111.2(7) . 5_445 ?
O13 Si2 O2 111.2(7) 12 5_445 ?
O13 Si2 O5 89.7(7) . 10_556 ?
O13 Si2 O5 89.7(7) 12 10_556 ?
O13 Si2 O13 111.3(12) . 12 ?
O13 Si2 O23 102.2(9) 12 10_556 ?
O13 Si2 O23 17.0(5) . 10_556 ?
O13 Si2 O23 102.2(9) . 3 ?
O13 Si2 O23 17.0(5) 12 3 ?
O23 Si2 Si3 133.7(5) 3 14_446 ?
O23 Si2 Si3 133.7(5) 10_556 14_446 ?
O23 Si2 O5 74.9(7) 10_556 10_556 ?
O23 Si2 O5 74.9(7) 3 10_556 ?
O23 Si2 O23 90.1(11) 10_556 3 ?
Si3 Si3 Si2 135.0(3) 10_556 14_556 ?
Si3 Si3 O3 99.6(10) 10_556 14_556 ?
Si3 Si3 O3 49.2(8) 10_556 5 ?
Si3 Si3 O4 158.0(8) 10_556 . ?
Si3 Si3 O28 65.8(5) 10_556 3_655 ?
Si3 Si3 O28 84.8(5) 10_556 12_655 ?
Si3 Si3 O28 65.8(5) 10_556 10_556 ?
Si3 Si3 O28 84.8(5) 10_556 . ?
O3 Si3 Si2 35.5(10) 14_556 14_556 ?
O3 Si3 Si2 85.9(9) 5 14_556 ?
O3 Si3 O3 50.4(17) 14_556 5 ?
O3 Si3 O4 58.4(12) 14_556 . ?
O3 Si3 O28 127.2(7) 14_556 10_556 ?
O3 Si3 O28 98.2(7) 5 3_655 ?
O3 Si3 O28 126.9(5) 14_556 . ?
O3 Si3 O28 98.2(7) 5 10_556 ?
O3 Si3 O28 127.2(7) 14_556 3_655 ?
O3 Si3 O28 126.9(6) 14_556 12_655 ?
O4 Si3 Si2 22.9(8) . 14_556 ?
O4 Si3 O3 108.8(12) . 5 ?
O4 Si3 O28 125.7(6) . 10_556 ?
O4 Si3 O28 125.7(6) . 3_655 ?
O28 Si3 Si2 118.9(5) 12_655 14_556 ?
O28 Si3 Si2 132.4(5) 3_655 14_556 ?
O28 Si3 Si2 132.4(5) 10_556 14_556 ?
O28 Si3 Si2 118.9(5) . 14_556 ?
O28 Si3 O3 112.9(7) 12_655 5 ?
O28 Si3 O3 112.9(7) . 5 ?
O28 Si3 O4 107.8(7) 12_655 . ?
O28 Si3 O4 107.8(7) . . ?
O28 Si3 O28 94.2(9) 10_556 3_655 ?
O28 Si3 O28 19.0(7) . 10_556 ?
O28 Si3 O28 103.1(10) . 3_655 ?
O28 Si3 O28 106.3(11) 12_655 . ?
O28 Si3 O28 103.1(10) 12_655 10_556 ?
O28 Si3 O28 19.0(7) 12_655 3_655 ?
Si2 Si4 Si1 121.8(12) 10_556 14_446 ?
Si2 Si4 O2 92.5(14) 10_556 14_446 ?
Si2 Si4 O4 43.3(11) 10_556 5_445 ?
Si2 Si4 O5 153.7(16) 10_556 . ?
Si2 Si4 O13 71.8(8) 10_556 3 ?
Si2 Si4 O13 71.8(8) 10_556 10_556 ?
Si2 Si4 O23 89.4(9) 10_556 . ?
Si2 Si4 O23 89.4(9) 10_556 12 ?
O2 Si4 Si1 29.3(8) 14_446 14_446 ?
O2 Si4 O4 49.2(12) 14_446 5_445 ?
O2 Si4 O5 61.2(12) 14_446 . ?
O2 Si4 O13 122.1(7) 14_446 10_556 ?
O2 Si4 O13 122.1(7) 14_446 3 ?
O2 Si4 O23 127.7(6) 14_446 12 ?
O2 Si4 O23 127.7(6) 14_446 . ?
O4 Si4 Si1 78.5(9) 5_445 14_446 ?
O4 Si4 O13 97.4(8) 5_445 10_556 ?
O4 Si4 O13 97.4(8) 5_445 3 ?
O5 Si4 Si1 31.9(9) . 14_446 ?
O5 Si4 O4 110.4(13) . 5_445 ?
O5 Si4 O13 120.6(7) . 3 ?
O5 Si4 O13 120.6(7) . 10_556 ?
O13 Si4 Si1 127.2(5) 10_556 14_446 ?
O13 Si4 Si1 127.2(5) 3 14_446 ?
O13 Si4 O13 105.6(11) 10_556 3 ?
O23 Si4 Si1 121.7(6) 12 14_446 ?
O23 Si4 Si1 121.7(6) . 14_446 ?
O23 Si4 O4 114.4(8) 12 5_445 ?
O23 Si4 O4 114.4(8) . 5_445 ?
O23 Si4 O5 106.3(8) 12 . ?
O23 Si4 O5 106.3(8) . . ?
O23 Si4 O13 18.2(6) . 10_556 ?
O23 Si4 O13 108.0(8) 12 10_556 ?
O23 Si4 O13 18.2(6) 12 3 ?
O23 Si4 O13 108.0(8) . 3 ?
O23 Si4 O23 104.5(12) 12 . ?
Si1 Si5 Si5 156.1(16) 10_556 9_666 ?
Si1 Si5 O1 178.6(17) 10_556 6 ?
Si1 Si5 O1 121.7(18) 10_556 14_556 ?
Si1 Si5 O2 25.5(12) 10_556 10_556 ?
Si1 Si5 O5 68.2(14) 10_556 5 ?
Si1 Si5 O9 62.5(8) 10_556 10_556 ?
Si1 Si5 O9 62.5(8) 10_556 3_655 ?
Si1 Si5 O19 76.1(9) 10_556 12_655 ?
Si1 Si5 O19 76.1(9) 10_556 . ?
O1 Si5 Si5 22.5(7) 6 9_666 ?
O1 Si5 Si5 34.4(10) 14_556 9_666 ?
O1 Si5 O1 56.9(16) 14_556 6 ?
O1 Si5 O2 96.2(13) 14_556 10_556 ?
O1 Si5 O2 153.1(11) 6 10_556 ?
O1 Si5 O5 53.5(13) 14_556 5 ?
O1 Si5 O9 118.2(7) 6 10_556 ?
O1 Si5 O9 118.2(7) 6 3_655 ?
O1 Si5 O9 132.1(6) 14_556 3_655 ?
O1 Si5 O9 132.1(6) 14_556 10_556 ?
O1 Si5 O19 123.4(6) 14_556 12_655 ?
O1 Si5 O19 123.4(6) 14_556 . ?
O2 Si5 Si5 130.6(9) 10_556 9_666 ?
O5 Si5 Si5 87.9(10) 5 9_666 ?
O5 Si5 O1 110.4(13) 5 6 ?
O5 Si5 O2 42.7(10) 5 10_556 ?
O5 Si5 O9 107.2(8) 5 10_556 ?
O5 Si5 O9 107.2(8) 5 3_655 ?
O9 Si5 Si5 128.7(6) 3_655 9_666 ?
O9 Si5 Si5 128.7(6) 10_556 9_666 ?
O9 Si5 O2 78.5(7) 10_556 10_556 ?
O9 Si5 O2 78.5(7) 3_655 10_556 ?
O9 Si5 O9 93.9(11) 10_556 3_655 ?
O19 Si5 Si5 115.0(7) 12_655 9_666 ?
O19 Si5 Si5 114.9(7) . 9_666 ?
O19 Si5 O1 104.6(8) . 6 ?
O19 Si5 O1 104.6(8) 12_655 6 ?
O19 Si5 O2 89.9(7) 12_655 10_556 ?
O19 Si5 O2 89.9(7) . 10_556 ?
O19 Si5 O5 111.9(7) . 5 ?
O19 Si5 O5 111.9(7) 12_655 5 ?
O19 Si5 O9 104.3(9) 12_655 10_556 ?
O19 Si5 O9 104.3(9) . 3_655 ?
O19 Si5 O9 14.0(6) . 10_556 ?
O19 Si5 O9 14.0(6) 12_655 3_655 ?
O19 Si5 O19 112.8(13) 12_655 . ?
Si11 Si6 O7 101(6) 10_556 10_556 ?
Si11 Si6 O8 46(6) 10_556 10_556 ?
Si11 Si6 O13 75(6) 10_556 10_556 ?
Si11 Si6 O14 126(6) 10_556 10_556 ?
Si11 Si6 O17 114(7) 10_556 . ?
Si11 Si6 O18 30(5) 10_556 . ?
Si11 Si6 O23 59(6) 10_556 . ?
Si11 Si6 O24 140(7) 10_556 . ?
O7 Si6 O8 102.7(9) 10_556 10_556 ?
O7 Si6 O18 100.3(9) 10_556 . ?
O7 Si6 O23 103.4(10) 10_556 . ?
O8 Si6 O18 16.4(5) 10_556 . ?
O13 Si6 O7 110.9(10) 10_556 10_556 ?
O13 Si6 O8 116.5(10) 10_556 10_556 ?
O13 Si6 O18 103.2(9) 10_556 . ?
O13 Si6 O23 18.1(6) 10_556 . ?
O14 Si6 O7 122.3(10) 10_556 10_556 ?
O14 Si6 O8 91.1(10) 10_556 10_556 ?
O14 Si6 O13 111.8(11) 10_556 10_556 ?
O14 Si6 O18 105.6(10) 10_556 . ?
O14 Si6 O23 127.4(11) 10_556 . ?
O17 Si6 O7 12.7(6) . 10_556 ?
O17 Si6 O8 111.4(10) . 10_556 ?
O17 Si6 O13 112.6(10) . 10_556 ?
O17 Si6 O14 111.7(10) . 10_556 ?
O17 Si6 O18 111.3(10) . . ?
O17 Si6 O23 108.9(10) . . ?
O23 Si6 O8 103.8(10) . 10_556 ?
O23 Si6 O18 88.9(9) . . ?
O24 Si6 O7 118.1(12) . 10_556 ?
O24 Si6 O8 113.0(12) . 10_556 ?
O24 Si6 O13 96.4(12) . 10_556 ?
O24 Si6 O14 22.4(7) . 10_556 ?
O24 Si6 O17 105.6(11) . . ?
O24 Si6 O18 126.6(12) . . ?
O24 Si6 O23 114.1(12) . . ?
Si12 Si7 O8 69(4) 10_556 10_556 ?
Si12 Si7 O10 151(5) 10_556 7_545 ?
Si12 Si7 O11 45(4) 10_556 13_556 ?
Si12 Si7 O18 63(4) 10_556 . ?
Si12 Si7 O20 144(5) 10_556 . ?
Si12 Si7 O21 43(4) 10_556 . ?
Si12 Si7 O33 96(4) 10_556 10_556 ?
Si12 Si7 O34 90(4) 10_556 . ?
O8 Si7 O11 112.2(9) 10_556 13_556 ?
O10 Si7 O8 109.5(10) 7_545 10_556 ?
O10 Si7 O11 119.5(11) 7_545 13_556 ?
O10 Si7 O18 107.1(10) 7_545 . ?
O10 Si7 O21 114.8(11) 7_545 . ?
O10 Si7 O33 112.3(13) 7_545 10_556 ?
O10 Si7 O34 116.5(13) 7_545 . ?
O18 Si7 O8 17.1(5) . 10_556 ?
O18 Si7 O11 100.8(9) . 13_556 ?
O18 Si7 O21 88.5(9) . . ?
O20 Si7 O8 118.2(10) . 10_556 ?
O20 Si7 O10 11.5(9) . 7_545 ?
O20 Si7 O11 108.1(10) . 13_556 ?
O20 Si7 O18 113.1(9) . . ?
O20 Si7 O21 104.4(11) . . ?
O20 Si7 O33 116.5(13) . 10_556 ?
O20 Si7 O34 117.5(12) . . ?
O21 Si7 O8 102.2(10) . 10_556 ?
O21 Si7 O11 15.9(7) . 13_556 ?
O33 Si7 O8 95.8(12) 10_556 10_556 ?
O33 Si7 O11 105.1(12) 10_556 13_556 ?
O33 Si7 O18 111.6(12) 10_556 . ?
O33 Si7 O21 119.5(13) 10_556 . ?
O33 Si7 O34 15.3(11) 10_556 . ?
O34 Si7 O8 106.7(12) . 10_556 ?
O34 Si7 O11 90.8(11) . 13_556 ?
O34 Si7 O18 120.9(12) . . ?
O34 Si7 O21 105.9(12) . . ?
Si13 Si8 O9 72(6) 10_556 10_556 ?
Si13 Si8 O10 170(7) 10_556 10_556 ?
Si13 Si8 O11 69(6) 10_556 . ?
Si13 Si8 O12 61(6) 10_556 10_556 ?
Si13 Si8 O19 75(7) 10_556 . ?
Si13 Si8 O20 173(7) 10_556 16 ?
Si13 Si8 O21 62(6) 10_556 13_556 ?
Si13 Si8 O22 63(6) 10_556 . ?
O9 Si8 O21 104.3(10) 10_556 13_556 ?
O10 Si8 O9 113.5(11) 10_556 10_556 ?
O10 Si8 O11 112.3(11) 10_556 . ?
O10 Si8 O12 109.0(11) 10_556 10_556 ?
O10 Si8 O19 113.2(11) 10_556 . ?
O10 Si8 O21 121.8(12) 10_556 13_556 ?
O10 Si8 O22 108.3(11) 10_556 . ?
O11 Si8 O9 120.2(11) . 10_556 ?
O11 Si8 O12 93.5(9) . 10_556 ?
O11 Si8 O19 108.4(10) . . ?
O11 Si8 O21 16.0(7) . 13_556 ?
O11 Si8 O22 112.1(11) . . ?
O12 Si8 O9 105.7(10) 10_556 10_556 ?
O12 Si8 O19 118.9(10) 10_556 . ?
O12 Si8 O21 100.8(10) 10_556 13_556 ?
O19 Si8 O9 15.8(6) . 10_556 ?
O19 Si8 O21 92.5(10) . 13_556 ?
O20 Si8 O9 114.2(11) 16 10_556 ?
O20 Si8 O10 10.8(9) 16 10_556 ?
O20 Si8 O11 104.3(11) 16 . ?
O20 Si8 O12 117.8(10) 16 10_556 ?
O20 Si8 O19 110.7(11) 16 . ?
O20 Si8 O21 112.3(12) 16 13_556 ?
O20 Si8 O22 118.8(11) 16 . ?
O22 Si8 O9 87.4(10) . 10_556 ?
O22 Si8 O12 21.0(6) . 10_556 ?
O22 Si8 O19 102.2(10) . . ?
O22 Si8 O21 116.2(11) . 13_556 ?
Si14 Si9 O6 67(7) 10_556 . ?
Si14 Si9 O12 52(7) 10_556 . ?
Si14 Si9 O15 168(7) 10_556 10_556 ?
Si14 Si9 O16 55(7) 10_556 10_556 ?
Si14 Si9 O22 64(7) 10_556 10_556 ?
Si14 Si9 O25 151(7) 10_556 . ?
Si14 Si9 O30 94(6) 10_556 . ?
Si14 Si9 O32 72(6) 10_556 10_556 ?
O6 Si9 O12 109.3(9) . . ?
O6 Si9 O16 11.9(6) . 10_556 ?
O6 Si9 O22 106.2(10) . 10_556 ?
O6 Si9 O32 107.5(11) . 10_556 ?
O12 Si9 O16 100.4(9) . 10_556 ?
O15 Si9 O6 103.6(12) 10_556 . ?
O15 Si9 O12 129.6(13) 10_556 . ?
O15 Si9 O16 115.5(12) 10_556 10_556 ?
O15 Si9 O22 113.9(14) 10_556 10_556 ?
O15 Si9 O25 23.0(8) 10_556 . ?
O15 Si9 O30 96.7(12) 10_556 . ?
O15 Si9 O32 119.4(13) 10_556 10_556 ?
O22 Si9 O12 20.2(6) 10_556 . ?
O22 Si9 O16 100.7(9) 10_556 10_556 ?
O22 Si9 O32 105.4(12) 10_556 10_556 ?
O25 Si9 O6 108.8(11) . . ?
O25 Si9 O12 108.1(11) . . ?
O25 Si9 O16 120.0(11) . 10_556 ?
O25 Si9 O22 91.1(11) . 10_556 ?
O25 Si9 O30 114.4(11) . . ?
O25 Si9 O32 133.7(13) . 10_556 ?
O30 Si9 O6 109.8(10) . . ?
O30 Si9 O12 106.4(10) . . ?
O30 Si9 O16 105.9(10) . 10_556 ?
O30 Si9 O22 124.8(11) . 10_556 ?
O30 Si9 O32 23.7(7) . 10_556 ?
O32 Si9 O12 85.6(10) 10_556 . ?
O32 Si9 O16 99.4(11) 10_556 10_556 ?
Si15 Si10 O6 93(7) 10_556 . ?
Si15 Si10 O7 51(7) 10_556 . ?
Si15 Si10 O16 80(7) 10_556 10_556 ?
Si15 Si10 O17 61(7) 10_556 10_556 ?
Si15 Si10 O27 158(8) 10_556 . ?
Si15 Si10 O29 63(7) 10_556 . ?
Si15 Si10 O31 58(7) 10_556 10_556 ?
O6 Si10 O7 104.3(10) . . ?
O6 Si10 O17 111.8(10) . 10_556 ?
O6 Si10 O29 114.1(13) . . ?
O6 Si10 O31 106.9(14) . 10_556 ?
O16 Si10 O6 13.0(6) 10_556 . ?
O16 Si10 O7 97.1(10) 10_556 . ?
O16 Si10 O17 106.3(10) 10_556 10_556 ?
O16 Si10 O29 106.3(13) 10_556 . ?
O16 Si10 O31 98.4(14) 10_556 10_556 ?
O17 Si10 O7 12.1(6) 10_556 . ?
O17 Si10 O29 107.8(12) 10_556 . ?
O17 Si10 O31 107.9(13) 10_556 10_556 ?
O27 Si10 O6 108.3(10) . . ?
O27 Si10 O7 118.1(10) . . ?
O27 Si10 O16 121.3(11) . 10_556 ?
O27 Si10 O17 106.2(10) . 10_556 ?
O27 Si10 O29 108.2(12) . . ?
O27 Si10 O31 115.8(13) . 10_556 ?
O29 Si10 O7 104.0(12) . . ?
O29 Si10 O31 8.5(15) . 10_556 ?
O31 Si10 O7 102.4(13) 10_556 . ?
Si6 Si11 O7 72(6) 10_556 . ?
Si6 Si11 O8 128(6) 10_556 . ?
Si6 Si11 O13 97(6) 10_556 . ?
Si6 Si11 O14 48(6) 10_556 . ?
Si6 Si11 O17 59(6) 10_556 10_556 ?
Si6 Si11 O18 146(6) 10_556 10_556 ?
Si6 Si11 O23 114(6) 10_556 10_556 ?
Si6 Si11 O24 35(6) 10_556 10_556 ?
O7 Si11 O14 111.5(9) . . ?
O7 Si11 O24 106.4(10) . 10_556 ?
O8 Si11 O7 106.6(9) . . ?
O8 Si11 O13 128.4(10) . . ?
O8 Si11 O14 91.3(9) . . ?
O8 Si11 O17 113.7(9) . 10_556 ?
O8 Si11 O18 18.2(6) . 10_556 ?
O8 Si11 O23 115.9(10) . 10_556 ?
O8 Si11 O24 111.5(11) . 10_556 ?
O13 Si11 O7 110.2(9) . . ?
O13 Si11 O14 107.0(10) . . ?
O13 Si11 O17 109.6(9) . 10_556 ?
O13 Si11 O18 114.4(10) . 10_556 ?
O13 Si11 O23 19.1(6) . 10_556 ?
O13 Si11 O24 91.4(10) . 10_556 ?
O17 Si11 O7 12.3(6) 10_556 . ?
O17 Si11 O14 100.7(9) 10_556 . ?
O17 Si11 O24 94.2(10) 10_556 10_556 ?
O18 Si11 O7 105.9(9) 10_556 . ?
O18 Si11 O14 107.9(9) 10_556 . ?
O18 Si11 O17 115.9(10) 10_556 10_556 ?
O18 Si11 O23 99.5(10) 10_556 10_556 ?
O18 Si11 O24 127.5(12) 10_556 10_556 ?
O23 Si11 O7 105.3(9) 10_556 . ?
O23 Si11 O14 124.8(10) 10_556 . ?
O23 Si11 O17 109.0(9) 10_556 10_556 ?
O23 Si11 O24 110.4(11) 10_556 10_556 ?
O24 Si11 O14 20.4(6) 10_556 . ?
Si7 Si12 O8 102(4) 10_556 . ?
Si7 Si12 O10 25(4) 10_556 16_545 ?
Si7 Si12 O11 128(5) 10_556 6_554 ?
Si7 Si12 O18 109(4) 10_556 10_556 ?
Si7 Si12 O20 31(4) 10_556 10_556 ?
Si7 Si12 O21 130(5) 10_556 10_556 ?
Si7 Si12 O33 74(4) 10_556 . ?
Si7 Si12 O34 80(4) 10_556 10_556 ?
O8 Si12 O10 102.0(10) . 16_545 ?
O8 Si12 O20 110.4(10) . 10_556 ?
O8 Si12 O33 96.8(12) . . ?
O8 Si12 O34 109.3(12) . 10_556 ?
O11 Si12 O8 127.2(11) 6_554 . ?
O11 Si12 O10 115.8(11) 6_554 16_545 ?
O11 Si12 O20 105.9(10) 6_554 10_556 ?
O11 Si12 O33 111.1(13) 6_554 . ?
O11 Si12 O34 96.5(12) 6_554 10_556 ?
O18 Si12 O8 17.9(6) 10_556 . ?
O18 Si12 O10 100.8(9) 10_556 16_545 ?
O18 Si12 O11 114.4(11) 10_556 6_554 ?
O18 Si12 O20 107.0(10) 10_556 10_556 ?
O18 Si12 O33 114.5(13) 10_556 . ?
O18 Si12 O34 126.3(13) 10_556 10_556 ?
O20 Si12 O10 10.0(8) 10_556 16_545 ?
O21 Si12 O8 115.0(12) 10_556 . ?
O21 Si12 O10 111.7(12) 10_556 16_545 ?
O21 Si12 O11 17.8(8) 10_556 6_554 ?
O21 Si12 O18 99.7(11) 10_556 10_556 ?
O21 Si12 O20 102.6(11) 10_556 10_556 ?
O21 Si12 O33 128.4(14) 10_556 . ?
O21 Si12 O34 114.1(13) 10_556 10_556 ?
O33 Si12 O10 99.0(12) . 16_545 ?
O33 Si12 O20 102.9(12) . 10_556 ?
O34 Si12 O10 103.5(12) 10_556 16_545 ?
O34 Si12 O20 104.9(12) 10_556 10_556 ?
O34 Si12 O33 14.9(11) 10_556 . ?
Si8 Si13 O9 100(7) 10_556 . ?
Si8 Si13 O10 8(6) 10_556 . ?
Si8 Si13 O11 103(7) 10_556 10_556 ?
Si8 Si13 O12 111(7) 10_556 . ?
Si8 Si13 O19 98(7) 10_556 10_556 ?
Si8 Si13 O20 6(6) 10_556 7 ?
Si8 Si13 O21 111(7) 10_556 6_554 ?
Si8 Si13 O22 109(7) 10_556 10_556 ?
O9 Si13 O10 105.4(11) . . ?
O9 Si13 O20 105.9(11) . 7 ?
O11 Si13 O9 128.2(12) 10_556 . ?
O11 Si13 O10 104.6(12) 10_556 . ?
O11 Si13 O19 114.2(12) 10_556 10_556 ?
O11 Si13 O20 97.5(11) 10_556 7 ?
O11 Si13 O21 17.0(8) 10_556 6_554 ?
O11 Si13 O22 121.0(13) 10_556 10_556 ?
O12 Si13 O9 113.0(11) . . ?
O12 Si13 O10 103.0(10) . . ?
O12 Si13 O11 100.0(11) . 10_556 ?
O12 Si13 O19 128.1(12) . 10_556 ?
O12 Si13 O20 110.8(11) . 7 ?
O12 Si13 O21 109.4(11) . 6_554 ?
O12 Si13 O22 22.2(6) . 10_556 ?
O19 Si13 O9 16.3(6) 10_556 . ?
O19 Si13 O10 104.6(11) 10_556 . ?
O19 Si13 O20 102.4(10) 10_556 7 ?
O19 Si13 O21 97.7(11) 10_556 6_554 ?
O20 Si13 O10 9.5(8) 7 . ?
O21 Si13 O9 111.3(12) 6_554 . ?
O21 Si13 O10 114.6(12) 6_554 . ?
O21 Si13 O20 106.2(12) 6_554 7 ?
O22 Si13 O9 92.4(11) 10_556 . ?
O22 Si13 O10 102.0(11) 10_556 . ?
O22 Si13 O19 108.3(12) 10_556 10_556 ?
O22 Si13 O20 111.3(11) 10_556 7 ?
O22 Si13 O21 127.5(13) 10_556 6_554 ?
Si9 Si14 O6 106(7) 10_556 10_556 ?
Si9 Si14 O12 122(7) 10_556 10_556 ?
Si9 Si14 O15 11(6) 10_556 . ?
Si9 Si14 O16 119(7) 10_556 . ?
Si9 Si14 O22 109(7) 10_556 . ?
Si9 Si14 O25 26(6) 10_556 10_556 ?
Si9 Si14 O30 79(6) 10_556 10_556 ?
Si9 Si14 O32 101(6) 10_556 . ?
O6 Si14 O12 119.8(10) 10_556 10_556 ?
O6 Si14 O15 97.7(11) 10_556 . ?
O6 Si14 O16 13.0(6) 10_556 . ?
O6 Si14 O25 103.2(10) 10_556 10_556 ?
O6 Si14 O30 112.0(10) 10_556 10_556 ?
O6 Si14 O32 114.0(12) 10_556 . ?
O12 Si14 O15 123.7(12) 10_556 . ?
O12 Si14 O16 110.9(9) 10_556 . ?
O12 Si14 O25 105.1(10) 10_556 10_556 ?
O12 Si14 O30 111.0(10) 10_556 10_556 ?
O15 Si14 O25 20.4(7) . 10_556 ?
O16 Si14 O15 110.6(11) . . ?
O16 Si14 O25 115.7(10) . 10_556 ?
O16 Si14 O30 110.0(10) . 10_556 ?
O22 Si14 O6 114.0(10) . 10_556 ?
O22 Si14 O12 21.7(6) . 10_556 ?
O22 Si14 O15 107.2(12) . . ?
O22 Si14 O16 109.6(10) . . ?
O22 Si14 O25 87.2(11) . 10_556 ?
O22 Si14 O30 128.5(11) . 10_556 ?
O22 Si14 O32 112.1(12) . . ?
O30 Si14 O15 88.0(10) 10_556 . ?
O30 Si14 O25 103.7(10) 10_556 10_556 ?
O32 Si14 O12 91.6(11) . 10_556 ?
O32 Si14 O15 110.7(12) . . ?
O32 Si14 O16 106.7(12) . . ?
O32 Si14 O25 123.7(12) . 10_556 ?
O32 Si14 O30 23.8(7) . 10_556 ?
Si10 Si15 O6 79(7) 10_556 10_556 ?
Si10 Si15 O7 123(7) 10_556 10_556 ?
Si10 Si15 O16 92(7) 10_556 . ?
Si10 Si15 O17 112(7) 10_556 . ?
Si10 Si15 O27 19(7) 10_556 . ?
Si10 Si15 O29 110(7) 10_556 10_556 ?
Si10 Si15 O31 116(7) 10_556 . ?
O6 Si15 O27 98.5(9) 10_556 . ?
O7 Si15 O6 108.8(10) 10_556 10_556 ?
O7 Si15 O16 103.2(10) 10_556 . ?
O7 Si15 O27 114.1(9) 10_556 . ?
O7 Si15 O29 114.0(13) 10_556 10_556 ?
O7 Si15 O31 113.0(14) 10_556 . ?
O16 Si15 O6 12.9(6) . 10_556 ?
O16 Si15 O27 111.3(10) . . ?
O16 Si15 O29 111.4(14) . 10_556 ?
O16 Si15 O31 103.6(14) . . ?
O17 Si15 O6 115.2(10) . 10_556 ?
O17 Si15 O7 13.0(6) . 10_556 ?
O17 Si15 O16 111.9(10) . . ?
O17 Si15 O27 101.4(9) . . ?
O17 Si15 O29 116.8(13) . 10_556 ?
O17 Si15 O31 118.0(14) . . ?
O29 Si15 O6 117.3(13) 10_556 10_556 ?
O29 Si15 O27 103.1(12) 10_556 . ?
O31 Si15 O6 110.6(14) . 10_556 ?
O31 Si15 O27 110.8(13) . . ?
O31 Si15 O29 9.0(16) . 10_556 ?
O15 Si16 O15 87.7(16) 10_556 . ?
O15 Si16 O25 21.9(7) . 10_556 ?
O15 Si16 O25 21.9(7) 10_556 . ?
O15 Si16 O25 108.1(12) . . ?
O15 Si16 O25 108.1(12) 10_556 10_556 ?
O15 Si16 O26 119.7(9) . . ?
O15 Si16 O26 119.7(9) 10_556 10_556 ?
O15 Si16 O26 105.8(9) . 10_556 ?
O15 Si16 O26 105.8(9) 10_556 . ?
O15 Si16 O28 124.0(9) 10_556 . ?
O15 Si16 O28 108.6(9) 10_556 10_556 ?
O15 Si16 O28 124.0(9) . 10_556 ?
O15 Si16 O28 108.6(9) . . ?
O25 Si16 O25 126.7(12) . 10_556 ?
O25 Si16 O28 90.1(7) . 10_556 ?
O25 Si16 O28 108.1(7) . . ?
O25 Si16 O28 90.1(7) 10_556 . ?
O25 Si16 O28 108.1(7) 10_556 10_556 ?
O26 Si16 O25 118.9(7) . 10_556 ?
O26 Si16 O25 118.9(7) 10_556 . ?
O26 Si16 O25 101.2(7) 10_556 10_556 ?
O26 Si16 O25 101.2(7) . . ?
O26 Si16 O26 18.6(10) . 10_556 ?
O26 Si16 O28 110.4(7) 10_556 10_556 ?
O26 Si16 O28 107.0(7) . 10_556 ?
O26 Si16 O28 107.0(7) 10_556 . ?
O26 Si16 O28 110.4(7) . . ?
O28 Si16 O28 19.9(8) . 10_556 ?
O14 Si17 O14 120.9(10) 10_556 . ?
O24 Si17 O14 106.7(10) . . ?
O24 Si17 O14 21.9(7) 10_556 . ?
O24 Si17 O14 106.7(10) 10_556 10_556 ?
O24 Si17 O14 21.9(7) . 10_556 ?
O24 Si17 O24 88.6(15) 10_556 . ?
O24 Si17 O26 114.3(9) . 16_545 ?
O24 Si17 O26 114.3(9) 10_556 7_545 ?
O24 Si17 O26 100.6(9) 10_556 16_545 ?
O24 Si17 O26 100.6(9) . 7_545 ?
O24 Si17 O35 112.4(11) 10_556 10_556 ?
O24 Si17 O35 128.7(11) 10_556 . ?
O24 Si17 O35 112.4(11) . . ?
O24 Si17 O35 128.7(11) . 10_556 ?
O26 Si17 O14 120.8(7) 7_545 . ?
O26 Si17 O14 103.2(7) 7_545 10_556 ?
O26 Si17 O14 120.8(7) 16_545 10_556 ?
O26 Si17 O14 103.2(7) 16_545 . ?
O26 Si17 O26 18.7(10) 16_545 7_545 ?
O26 Si17 O35 110.6(9) 7_545 10_556 ?
O26 Si17 O35 110.6(9) 16_545 . ?
O26 Si17 O35 107.2(8) 7_545 . ?
O26 Si17 O35 107.2(8) 16_545 10_556 ?
O35 Si17 O14 108.9(9) 10_556 10_556 ?
O35 Si17 O14 108.9(9) . . ?
O35 Si17 O14 91.2(9) . 10_556 ?
O35 Si17 O14 91.2(9) 10_556 . ?
O35 Si17 O35 20.1(14) . 10_556 ?
Si5 O1 Si1 23.1(8) 14_446 5_445 ?
Si5 O1 Si1 146.2(14) 6_554 5_445 ?
Si5 O1 Si5 123.1(16) 14_446 6_554 ?
Si5 O1 O1 81.1(19) 14_446 9 ?
Si5 O1 O5 83.9(17) 14_446 10_556 ?
O1 O1 Si1 104(2) 9 5_445 ?
O1 O1 Si5 42.0(12) 9 6_554 ?
O5 O1 Si1 60.8(13) 10_556 5_445 ?
O5 O1 Si5 153.0(19) 10_556 6_554 ?
O5 O1 O1 165(3) 10_556 9 ?
Si1 O2 Si2 155.2(15) . 5 ?
Si1 O2 Si5 12.0(5) . 10_556 ?
Si2 O2 Si5 143.2(13) 5 10_556 ?
Si4 O2 Si1 125.6(15) 14_556 . ?
Si4 O2 Si2 29.7(6) 14_556 5 ?
Si4 O2 Si5 113.6(12) 14_556 10_556 ?
Si4 O2 O5 66.2(13) 14_556 14_556 ?
O4 O2 Si1 160.3(19) 10_556 . ?
O4 O2 Si2 44.5(11) 10_556 5 ?
O4 O2 Si4 74.2(14) 10_556 14_556 ?
O4 O2 Si5 172.2(17) 10_556 10_556 ?
O4 O2 O5 140(2) 10_556 14_556 ?
O5 O2 Si1 59.4(12) 14_556 . ?
O5 O2 Si2 95.8(15) 14_556 5 ?
O5 O2 Si5 47.4(11) 14_556 10_556 ?
Si2 O3 Si3 148.8(16) . 5_445 ?
Si3 O3 Si2 117.5(16) 14_446 . ?
Si3 O3 Si3 31.2(8) 14_446 5_445 ?
Si3 O3 O3 80.4(10) 14_446 10_556 ?
Si3 O3 O4 73.6(15) 14_446 14_446 ?
O3 O3 Si2 162.1(9) 10_556 . ?
O3 O3 Si3 49.2(8) 10_556 5_445 ?
O3 O3 O4 154.0(12) 10_556 14_446 ?
O4 O3 Si2 43.9(11) 14_446 . ?
O4 O3 Si3 104.8(16) 14_446 5_445 ?
Si2 O4 Si3 123.7(16) 14_556 . ?
Si2 O4 Si4 28.9(7) 14_556 5 ?
Si2 O4 O2 85.6(16) 14_556 10_556 ?
Si2 O4 O3 75.6(15) 14_556 14_556 ?
Si4 O4 Si3 152.6(15) 5 . ?
O2 O4 Si3 150.8(18) 10_556 . ?
O2 O4 Si4 56.6(12) 10_556 5 ?
O2 O4 O3 161(2) 10_556 14_556 ?
O3 O4 Si3 48.0(11) 14_556 . ?
O3 O4 Si4 104.6(16) 14_556 5 ?
Si1 O5 Si2 106.3(12) 14_446 10_556 ?
Si1 O5 Si4 115.1(15) 14_446 . ?
Si1 O5 Si5 27.4(6) 14_446 5_445 ?
Si4 O5 Si2 8.8(5) . 10_556 ?
Si4 O5 Si5 142.6(16) . 5_445 ?
Si5 O5 Si2 133.8(13) 5_445 10_556 ?
O1 O5 Si1 70.0(14) 10_556 14_446 ?
O1 O5 Si2 176.3(19) 10_556 10_556 ?
O1 O5 Si4 175(2) 10_556 . ?
O1 O5 Si5 42.6(11) 10_556 5_445 ?
O1 O5 O2 132(2) 10_556 14_446 ?
O2 O5 Si1 62.5(12) 14_446 14_446 ?
O2 O5 Si2 43.9(10) 14_446 10_556 ?
O2 O5 Si4 52.7(11) 14_446 . ?
O2 O5 Si5 89.9(15) 14_446 5_445 ?
Si9 O6 Si15 149.6(10) . 10_556 ?
Si10 O6 Si9 148.2(11) . . ?
Si10 O6 Si15 7.2(7) . 10_556 ?
Si14 O6 Si9 7.2(7) 10_556 . ?
Si14 O6 Si10 149.5(11) 10_556 . ?
Si14 O6 Si15 149.2(11) 10_556 10_556 ?
O16 O6 Si9 102(4) 10_556 . ?
O16 O6 Si10 82(4) 10_556 . ?
O16 O6 Si14 95(4) 10_556 10_556 ?
O16 O6 Si15 75(4) 10_556 10_556 ?
Si6 O7 Si10 134.9(11) 10_556 . ?
Si6 O7 Si11 7.2(7) 10_556 . ?
Si11 O7 Si10 139.6(10) . . ?
Si15 O7 Si6 135.9(11) 10_556 10_556 ?
Si15 O7 Si10 5.8(7) 10_556 . ?
Si15 O7 Si11 139.8(11) 10_556 . ?
O17 O7 Si6 72(4) 10_556 10_556 ?
O17 O7 Si10 74(4) 10_556 . ?
O17 O7 Si11 80(4) 10_556 . ?
O17 O7 Si15 79(4) 10_556 10_556 ?
Si7 O8 Si6 137.1(10) 10_556 10_556 ?
Si11 O8 Si6 5.7(7) . 10_556 ?
Si11 O8 Si7 133.8(10) . 10_556 ?
Si11 O8 Si12 138.9(11) . . ?
Si12 O8 Si6 143.0(11) . 10_556 ?
Si12 O8 Si7 8.9(6) . 10_556 ?
O18 O8 Si6 87(2) 10_556 10_556 ?
O18 O8 Si7 77(2) 10_556 10_556 ?
O18 O8 Si11 82(2) 10_556 . ?
O18 O8 Si12 73(2) 10_556 . ?
Si1 O9 Si5 25.0(4) . 10_556 ?
Si1 O9 Si8 134.8(11) . 10_556 ?
Si1 O9 Si13 141.9(12) . . ?
Si8 O9 Si5 124.7(10) 10_556 10_556 ?
Si13 O9 Si5 129.4(11) . 10_556 ?
Si13 O9 Si8 7.5(8) . 10_556 ?
O19 O9 Si1 81(3) 10_556 . ?
O19 O9 Si5 57(3) 10_556 10_556 ?
O19 O9 Si8 79(3) 10_556 10_556 ?
O19 O9 Si13 79(3) 10_556 . ?
Si7 O10 Si8 137.0(15) 7 10_556 ?
Si7 O10 Si12 4.1(7) 7 16 ?
Si7 O10 Si13 137.6(14) 7 . ?
Si8 O10 Si12 136.1(14) 10_556 16 ?
Si8 O10 Si13 1.2(9) 10_556 . ?
Si12 O10 Si13 136.7(14) 16 . ?
O20 O10 Si7 76(6) 7 7 ?
O20 O10 Si8 63(6) 7 10_556 ?
O20 O10 Si12 74(6) 7 16 ?
O20 O10 Si13 64(6) 7 . ?
Si8 O11 Si7 146.6(12) . 13_556 ?
Si12 O11 Si7 7.0(7) 6 13_556 ?
Si12 O11 Si8 152.2(13) 6 . ?
Si12 O11 Si13 155.5(13) 6 10_556 ?
Si13 O11 Si7 151.1(12) 10_556 13_556 ?
Si13 O11 Si8 7.7(8) 10_556 . ?
O21 O11 Si7 76(3) 13_556 13_556 ?
O21 O11 Si8 94(3) 13_556 . ?
O21 O11 Si12 74(3) 13_556 6 ?
O21 O11 Si13 90(3) 13_556 10_556 ?
Si8 O12 Si9 139.0(10) 10_556 . ?
Si13 O12 Si8 7.2(8) . 10_556 ?
Si13 O12 Si9 143.6(11) . . ?
Si13 O12 Si14 149.0(11) . 10_556 ?
Si14 O12 Si8 144.8(10) 10_556 10_556 ?
Si14 O12 Si9 6.0(8) 10_556 . ?
O22 O12 Si8 79(2) 10_556 10_556 ?
O22 O12 Si9 70.5(19) 10_556 . ?
O22 O12 Si13 79(2) 10_556 . ?
O22 O12 Si14 73.7(19) 10_556 10_556 ?
Si2 O13 Si4 28.3(5) . 10_556 ?
Si6 O13 Si2 173.3(12) 10_556 . ?
Si6 O13 Si4 157.3(11) 10_556 10_556 ?
Si11 O13 Si2 174.7(12) . . ?
Si11 O13 Si4 149.7(11) . 10_556 ?
Si11 O13 Si6 7.6(7) . 10_556 ?
O23 O13 Si2 98(2) 10_556 . ?
O23 O13 Si4 71(2) 10_556 10_556 ?
O23 O13 Si6 88(2) 10_556 10_556 ?
O23 O13 Si11 82(2) 10_556 . ?
Si6 O14 Si11 5.8(7) 10_556 . ?
Si6 O14 Si17 145.6(11) 10_556 . ?
Si17 O14 Si11 148.3(11) . . ?
O24 O14 Si6 74(2) 10_556 10_556 ?
O24 O14 Si11 79(2) 10_556 . ?
O24 O14 Si17 72(2) 10_556 . ?
Si9 O15 Si14 1.5(9) 10_556 . ?
Si9 O15 Si16 165.9(17) 10_556 . ?
Si16 O15 Si14 165.7(16) . . ?
O25 O15 Si9 80(3) 10_556 10_556 ?
O25 O15 Si14 80(2) 10_556 . ?
O25 O15 Si16 86(3) 10_556 . ?
Si10 O16 Si9 137.3(11) 10_556 10_556 ?
Si10 O16 Si14 142.1(11) 10_556 . ?
Si14 O16 Si9 6.1(7) . 10_556 ?
Si15 O16 Si9 142.9(11) . 10_556 ?
Si15 O16 Si10 7.4(7) . 10_556 ?
Si15 O16 Si14 147.0(11) . . ?
O6 O16 Si9 66(4) 10_556 10_556 ?
O6 O16 Si10 85(4) 10_556 10_556 ?
O6 O16 Si14 72(4) 10_556 . ?
O6 O16 Si15 92(4) 10_556 . ?
Si6 O17 Si10 147.9(10) . 10_556 ?
Si6 O17 Si11 6.9(7) . 10_556 ?
Si6 O17 Si15 145.8(11) . . ?
Si10 O17 Si11 148.8(10) 10_556 10_556 ?
Si15 O17 Si10 6.7(7) . 10_556 ?
Si15 O17 Si11 145.3(10) . 10_556 ?
O7 O17 Si6 95(4) 10_556 . ?
O7 O17 Si10 94(4) 10_556 10_556 ?
O7 O17 Si11 88(4) 10_556 10_556 ?
O7 O17 Si15 88(4) 10_556 . ?
Si7 O18 Si6 136.6(10) . . ?
Si11 O18 Si6 3.9(7) 10_556 . ?
Si11 O18 Si7 136.9(10) 10_556 . ?
Si12 O18 Si6 145.3(10) 10_556 . ?
Si12 O18 Si7 8.8(6) 10_556 . ?
Si12 O18 Si11 145.7(11) 10_556 10_556 ?
O8 O18 Si6 76(2) 10_556 . ?
O8 O18 Si7 86(2) 10_556 . ?
O8 O18 Si11 80(2) 10_556 10_556 ?
O8 O18 Si12 89(2) 10_556 10_556 ?
Si1 O19 Si5 27.6(5) 10_556 . ?
Si1 O19 Si8 137.7(10) 10_556 . ?
Si1 O19 Si13 144.3(11) 10_556 10_556 ?
Si5 O19 Si8 143.4(11) . . ?
Si5 O19 Si13 150.7(12) . 10_556 ?
Si13 O19 Si8 7.7(8) 10_556 . ?
O9 O19 Si1 82(3) 10_556 10_556 ?
O9 O19 Si5 109(3) 10_556 . ?
O9 O19 Si8 86(3) 10_556 . ?
O9 O19 Si13 84(3) 10_556 10_556 ?
Si7 O20 Si12 5.2(7) . 10_556 ?
Si7 O20 Si13 155.8(13) . 7_545 ?
Si8 O20 Si7 156.7(14) 16_545 . ?
Si8 O20 Si12 155.6(14) 16_545 10_556 ?
Si8 O20 Si13 0.9(9) 16_545 7_545 ?
Si13 O20 Si12 154.8(13) 7_545 10_556 ?
O10 O20 Si7 92(6) 7_545 . ?
O10 O20 Si8 106(6) 7_545 16_545 ?
O10 O20 Si12 96(6) 7_545 10_556 ?
O10 O20 Si13 106(6) 7_545 7_545 ?
Si7 O21 Si8 141.7(13) . 13_556 ?
Si12 O21 Si7 6.9(7) 10_556 . ?
Si12 O21 Si8 147.2(14) 10_556 13_556 ?
Si12 O21 Si13 153.8(15) 10_556 6 ?
Si13 O21 Si7 148.5(14) 6 . ?
Si13 O21 Si8 6.9(8) 6 13_556 ?
O11 O21 Si7 88(3) 13_556 . ?
O11 O21 Si8 70(3) 13_556 13_556 ?
O11 O21 Si12 88(3) 13_556 10_556 ?
O11 O21 Si13 73(3) 13_556 6 ?
Si9 O22 Si8 149.7(12) 10_556 . ?
Si13 O22 Si8 7.3(8) 10_556 . ?
Si13 O22 Si9 155.7(13) 10_556 10_556 ?
Si14 O22 Si8 152.2(13) . . ?
Si14 O22 Si9 7.1(8) . 10_556 ?
Si14 O22 Si13 156.9(14) . 10_556 ?
O12 O22 Si8 80(2) 10_556 . ?
O12 O22 Si9 89(2) 10_556 10_556 ?
O12 O22 Si13 78(2) 10_556 10_556 ?
O12 O22 Si14 85(2) 10_556 . ?
Si4 O23 Si2 27.1(5) . 10_556 ?
Si4 O23 Si6 162.2(12) . . ?
Si6 O23 Si2 138.3(11) . 10_556 ?
Si11 O23 Si2 143.7(11) 10_556 10_556 ?
Si11 O23 Si4 164.1(12) 10_556 . ?
Si11 O23 Si6 6.7(7) 10_556 . ?
O13 O23 Si2 65(2) 10_556 10_556 ?
O13 O23 Si4 91(3) 10_556 . ?
O13 O23 Si6 74(2) 10_556 . ?
O13 O23 Si11 79(2) 10_556 10_556 ?
Si6 O24 Si11 4.7(8) . 10_556 ?
Si6 O24 Si17 166.4(16) . . ?
Si17 O24 Si11 162.1(14) . 10_556 ?
O14 O24 Si6 83(2) 10_556 . ?
O14 O24 Si11 81(2) 10_556 10_556 ?
O14 O24 Si17 86(2) 10_556 . ?
Si9 O25 Si14 3.5(8) . 10_556 ?
Si9 O25 Si16 148.5(12) . . ?
Si16 O25 Si14 151.8(12) . 10_556 ?
O15 O25 Si9 77(3) 10_556 . ?
O15 O25 Si14 80(3) 10_556 10_556 ?
O15 O25 Si16 72(2) 10_556 . ?
Si17 O26 Si16 161.1(10) 7 . ?
O26 O26 Si16 80.7(5) 10_556 . ?
O26 O26 Si17 80.6(5) 10_556 7 ?
Si10 O27 Si10 156.8(12) . 10_556 ?
Si10 O27 Si15 155.8(7) . . ?
Si10 O27 Si15 2.6(9) 10_556 . ?
Si10 O27 Si15 155.8(7) 10_556 10_556 ?
Si10 O27 Si15 2.6(9) . 10_556 ?
Si15 O27 Si15 154.5(10) 10_556 . ?
Si3 O28 Si3 29.4(6) . 10_556 ?
Si3 O28 Si16 143.8(9) . . ?
Si16 O28 Si3 130.9(8) . 10_556 ?
O28 O28 Si3 65.8(5) 10_556 10_556 ?
O28 O28 Si3 95.2(5) 10_556 . ?
O28 O28 Si16 80.0(4) 10_556 . ?
Si10 O29 Si10 146(2) 12 . ?
Si15 O29 Si10 6.6(7) 3 12 ?
Si15 O29 Si10 150.5(19) 3 . ?
Si15 O29 Si10 150.5(19) 10_556 12 ?
Si15 O29 Si10 6.6(7) 10_556 . ?
Si15 O29 Si15 154(2) 10_556 3 ?
O31 O29 Si10 89(4) 10_556 . ?
O31 O29 Si10 89(4) 10_556 12 ?
O31 O29 Si15 84(3) 10_556 3 ?
O31 O29 Si15 84(3) 10_556 10_556 ?
Si9 O30 Si9 157.5(14) 12 . ?
Si9 O30 Si14 150.1(12) . 3 ?
Si9 O30 Si14 7.4(7) 12 3 ?
Si9 O30 Si14 7.4(7) . 10_556 ?
Si9 O30 Si14 150.1(12) 12 10_556 ?
Si14 O30 Si14 142.7(13) 3 10_556 ?
O32 O30 Si9 80.0(7) 10_556 . ?
O32 O30 Si9 80.0(7) 10_556 12 ?
O32 O30 Si14 73.1(7) 10_556 3 ?
O32 O30 Si14 73.1(7) 10_556 10_556 ?
Si10 O31 Si10 144(2) 3 10_556 ?
Si15 O31 Si10 6.3(8) . 10_556 ?
Si15 O31 Si10 150(2) 12 10_556 ?
Si15 O31 Si10 6.3(8) 12 3 ?
Si15 O31 Si10 150(2) . 3 ?
Si15 O31 Si15 156(2) 12 . ?
O29 O31 Si10 83(4) 10_556 10_556 ?
O29 O31 Si10 83(4) 10_556 3 ?
O29 O31 Si15 87(3) 10_556 12 ?
O29 O31 Si15 87(3) 10_556 . ?
Si9 O32 Si9 150.9(16) 3 10_556 ?
Si14 O32 Si9 155.7(14) 12 10_556 ?
Si14 O32 Si9 7.3(7) . 10_556 ?
Si14 O32 Si9 155.7(14) . 3 ?
Si14 O32 Si9 7.3(7) 12 3 ?
Si14 O32 Si14 158.9(17) . 12 ?
O30 O32 Si9 76.3(8) 10_556 10_556 ?
O30 O32 Si9 76.3(8) 10_556 3 ?
O30 O32 Si14 83.1(9) 10_556 . ?
O30 O32 Si14 83.1(9) 10_556 12 ?
Si7 O33 Si7 169(2) 10_556 3_655 ?
Si7 O33 Si12 163.8(19) 10_556 12_655 ?
Si7 O33 Si12 163.8(19) 3_655 . ?
Si7 O33 Si12 9.2(6) 10_556 . ?
Si7 O33 Si12 9.2(6) 3_655 12_655 ?
Si12 O33 Si12 156(2) . 12_655 ?
O34 O33 Si7 84.5(10) 10_556 3_655 ?
O34 O33 Si7 84.5(10) 10_556 10_556 ?
O34 O33 Si12 81.1(13) 10_556 12_655 ?
O34 O33 Si12 81.1(13) 10_556 . ?
Si7 O34 Si7 160.3(19) . 12_655 ?
Si7 O34 Si12 162.5(18) . 3_655 ?
Si7 O34 Si12 9.3(6) . 10_556 ?
Si7 O34 Si12 162.5(18) 12_655 10_556 ?
Si7 O34 Si12 9.3(6) 12_655 3_655 ?
Si12 O34 Si12 160.0(19) 3_655 10_556 ?
O33 O34 Si7 80.2(9) 10_556 12_655 ?
O33 O34 Si7 80.2(9) 10_556 . ?
O33 O34 Si12 84.0(13) 10_556 3_655 ?
O33 O34 Si12 84.0(13) 10_556 10_556 ?
Si17 O35 Si17 158.9(14) . 3_655 ?
O35 O35 Si17 80.0(7) 10_556 3_655 ?
O35 O35 Si17 80.0(7) 10_556 . ?

loop_
_geom_bond_atom_site_label_1
_geom_bond_atom_site_label_2
_geom_bond_distance
_geom_bond_site_symmetry_2
_geom_bond_publ_flag
Si1 Si4 2.590(14) 14_556 ?
Si1 Si5 0.750(11) 10_556 ?
Si1 O1 1.63(2) 5 ?
Si1 O2 1.56(2) . ?
Si1 O5 1.51(3) 14_556 ?
Si1 O9 1.576(15) 12_655 ?
Si1 O9 1.576(15) . ?
Si1 O19 1.572(14) 10_556 ?
Si1 O19 1.572(14) 3_655 ?
Si2 Si3 2.398(14) 14_446 ?
Si2 Si4 0.791(11) 10_556 ?
Si2 O2 1.60(2) 5_445 ?
Si2 O3 1.57(2) . ?
Si2 O4 1.12(2) 14_446 ?
Si2 O5 2.29(2) 10_556 ?
Si2 O13 1.586(15) 12 ?
Si2 O13 1.586(15) . ?
Si2 O23 1.736(15) 3 ?
Si2 O23 1.736(15) 10_556 ?
Si3 Si3 0.843(17) 10_556 ?
Si3 O3 1.23(2) 14_556 ?
Si3 O3 1.60(2) 5 ?
Si3 O4 1.59(2) . ?
Si3 O28 1.567(13) 12_655 ?
Si3 O28 1.711(13) 10_556 ?
Si3 O28 1.567(13) . ?
Si3 O28 1.711(13) 3_655 ?
Si4 O2 1.35(2) 14_446 ?
Si4 O4 1.56(2) 5_445 ?
Si4 O5 1.56(2) . ?
Si4 O13 1.644(15) 3 ?
Si4 O13 1.644(15) 10_556 ?
Si4 O23 1.554(14) 12 ?
Si4 O23 1.554(14) . ?
Si5 Si5 2.41(2) 9_666 ?
Si5 O1 1.10(2) 14_556 ?
Si5 O1 1.63(2) 6 ?
Si5 O2 2.20(2) 10_556 ?
Si5 O5 1.62(2) 5 ?
Si5 O9 1.774(16) 10_556 ?
Si5 O9 1.774(16) 3_655 ?
Si5 O19 1.574(15) . ?
Si5 O19 1.574(15) 12_655 ?
Si6 Si11 0.212(19) 10_556 ?
Si6 O7 1.597(19) 10_556 ?
Si6 O8 1.677(17) 10_556 ?
Si6 O13 1.584(18) 10_556 ?
Si6 O14 1.551(17) 10_556 ?
Si6 O17 1.529(18) . ?
Si6 O18 1.725(17) . ?
Si6 O23 1.650(18) . ?
Si6 O24 1.51(2) . ?
Si7 Si12 0.261(17) 10_556 ?
Si7 O8 1.656(16) 10_556 ?
Si7 O10 1.53(2) 7_545 ?
Si7 O11 1.697(18) 13_556 ?
Si7 O18 1.614(15) . ?
Si7 O20 1.489(19) . ?
Si7 O21 1.648(18) . ?
Si7 O33 1.575(10) 10_556 ?
Si7 O34 1.591(10) . ?
Si8 Si13 0.22(2) 10_556 ?
Si8 O9 1.656(18) 10_556 ?
Si8 O10 1.58(2) 10_556 ?
Si8 O11 1.591(18) . ?
Si8 O12 1.619(16) 10_556 ?
Si8 O19 1.627(18) . ?
Si8 O20 1.47(2) 16 ?
Si8 O21 1.69(2) 13_556 ?
Si8 O22 1.618(19) . ?
Si9 Si14 0.21(2) 10_556 ?
Si9 O6 1.602(19) . ?
Si9 O12 1.707(17) . ?
Si9 O15 1.48(2) 10_556 ?
Si9 O16 1.71(2) 10_556 ?
Si9 O22 1.609(18) 10_556 ?
Si9 O25 1.504(19) . ?
Si9 O30 1.590(13) . ?
Si9 O32 1.612(13) 10_556 ?
Si10 Si15 0.20(2) 10_556 ?
Si10 O6 1.597(19) . ?
Si10 O7 1.679(18) . ?
Si10 O16 1.588(19) 10_556 ?
Si10 O17 1.619(18) 10_556 ?
Si10 O27 1.494(13) . ?
Si10 O29 1.656(15) . ?
Si10 O31 1.668(16) 10_556 ?
Si11 O7 1.651(17) . ?
Si11 O8 1.538(16) . ?
Si11 O13 1.543(17) . ?
Si11 O14 1.685(16) . ?
Si11 O17 1.626(17) 10_556 ?
Si11 O18 1.545(15) 10_556 ?
Si11 O23 1.552(16) 10_556 ?
Si11 O24 1.67(2) 10_556 ?
Si12 O8 1.581(16) . ?
Si12 O10 1.77(2) 16_545 ?
Si12 O11 1.525(18) 6_554 ?
Si12 O18 1.512(16) 10_556 ?
Si12 O20 1.71(2) 10_556 ?
Si12 O21 1.467(19) 10_556 ?
Si12 O33 1.625(12) . ?
Si12 O34 1.614(12) 10_556 ?
Si13 O9 1.60(2) . ?
Si13 O10 1.80(2) . ?
Si13 O11 1.53(2) 10_556 ?
Si13 O12 1.526(18) . ?
Si13 O19 1.583(19) 10_556 ?
Si13 O20 1.68(2) 7 ?
Si13 O21 1.59(2) 6_554 ?
Si13 O22 1.53(2) 10_556 ?
Si14 O6 1.531(19) 10_556 ?
Si14 O12 1.587(15) 10_556 ?
Si14 O15 1.69(2) . ?
Si14 O16 1.60(2) . ?
Si14 O22 1.530(19) . ?
Si14 O25 1.689(18) 10_556 ?
Si14 O30 1.617(13) 10_556 ?
Si14 O32 1.559(12) . ?
Si15 O6 1.622(18) 10_556 ?
Si15 O7 1.558(18) 10_556 ?
Si15 O16 1.567(19) . ?
Si15 O17 1.532(18) . ?
Si15 O27 1.685(12) . ?
Si15 O29 1.576(13) 10_556 ?
Si15 O31 1.570(14) . ?
Si16 O15 1.520(19) 10_556 ?
Si16 O15 1.520(19) . ?
Si16 O25 1.594(13) . ?
Si16 O25 1.594(13) 10_556 ?
Si16 O26 1.592(14) 10_556 ?
Si16 O26 1.592(14) . ?
Si16 O28 1.616(12) . ?
Si16 O28 1.616(12) 10_556 ?
Si17 O14 1.597(13) 10_556 ?
Si17 O14 1.598(13) . ?
Si17 O24 1.523(18) 10_556 ?
Si17 O24 1.523(18) . ?
Si17 O26 1.580(13) 16_545 ?
Si17 O26 1.580(13) 7_545 ?
Si17 O35 1.581(6) . ?
Si17 O35 1.581(6) 10_556 ?
O1 O1 1.38(4) 9 ?
O1 O5 1.31(3) 10_556 ?
O2 O4 1.23(3) 10_556 ?
O2 O5 1.49(3) 14_556 ?
O3 O3 1.25(4) 10_556 ?
O3 O4 1.41(3) 14_446 ?
O6 O16 0.362(18) 10_556 ?
O7 O17 0.351(17) 10_556 ?
O8 O18 0.487(15) 10_556 ?
O9 O19 0.453(16) 10_556 ?
O10 O20 0.31(2) 7 ?
O11 O21 0.47(2) 13_556 ?
O12 O22 0.590(15) 10_556 ?
O13 O23 0.514(15) 10_556 ?
O14 O24 0.596(18) 10_556 ?
O15 O25 0.597(19) 10_556 ?
O26 O26 0.51(3) 10_556 ?
O28 O28 0.56(2) 10_556 ?
O29 O31 0.25(4) 10_556 ?
O30 O32 0.657(19) 10_556 ?
O33 O34 0.42(3) 10_556 ?
O35 O35 0.55(4) 10_556 ?

loop_
_geom_torsion_atom_site_label_1
_geom_torsion_atom_site_label_2
_geom_torsion_atom_site_label_3
_geom_torsion_atom_site_label_4
_geom_torsion
_geom_torsion_site_symmetry_1
_geom_torsion_site_symmetry_2
_geom_torsion_site_symmetry_3
_geom_torsion_site_symmetry_4
_geom_torsion_publ_flag
Si1 Si4 O5 Si2 0.000(15) 14_446 . . 10_556 ?
Si1 Si4 O5 Si5 0.000(2) 14_446 . . 5_445 ?
Si1 Si4 O5 O2 0.000(4) 14_446 . . 14_446 ?
Si1 Si4 O23 Si2 127.8(11) 14_446 . . 10_556 ?
Si1 Si4 O23 Si6 84(4) 14_446 . . . ?
Si1 Si4 O23 Si11 61(5) 14_446 . . 10_556 ?
Si1 Si4 O23 O13 113(2) 14_446 . . 10_556 ?
Si1 Si5 O19 Si8 -96(2) 10_556 . . . ?
Si1 Si5 O19 Si13 -100(3) 10_556 . . 10_556 ?
Si1 Si5 O19 O9 13(3) 10_556 . . 10_556 ?
Si2 Si3 O4 Si4 0.000(5) 14_556 . . 5 ?
Si2 Si3 O4 O2 180.000(15) 14_556 . . 10_556 ?
Si2 Si3 O4 O3 0.000(11) 14_556 . . 14_556 ?
Si2 Si3 O28 Si3 139.6(5) 14_556 . . 10_556 ?
Si2 Si3 O28 Si16 59.4(15) 14_556 . . . ?
Si2 Si3 O28 O28 139.6(5) 14_556 . . 10_556 ?
Si2 Si4 O5 Si1 0.000(6) 10_556 . . 14_446 ?
Si2 Si4 O5 Si5 0.000(7) 10_556 . . 5_445 ?
Si2 Si4 O5 O2 0.000(5) 10_556 . . 14_446 ?
Si2 Si4 O23 Si6 -44(4) 10_556 . . . ?
Si2 Si4 O23 Si11 -66(4) 10_556 . . 10_556 ?
Si2 Si4 O23 O13 -14(3) 10_556 . . 10_556 ?
Si3 Si2 O3 Si3 0.000(1) 14_446 . . 5_445 ?
Si3 Si2 O3 O3 180.000(9) 14_446 . . 10_556 ?
Si3 Si2 O3 O4 0.000(3) 14_446 . . 14_446 ?
Si3 Si2 O13 Si4 143.3(12) 14_446 . . 10_556 ?
Si3 Si2 O13 O23 158(2) 14_446 . . 10_556 ?
Si3 Si3 O4 Si2 0.000(11) 10_556 . . 14_556 ?
Si3 Si3 O4 Si4 0.000(14) 10_556 . . 5 ?
Si3 Si3 O4 O2 180.000(10) 10_556 . . 10_556 ?
Si3 Si3 O4 O3 0.000(9) 10_556 . . 14_556 ?
Si3 Si3 O28 Si16 -80.2(13) 10_556 . . . ?
Si3 Si3 O28 O28 0.000(2) 10_556 . . 10_556 ?
Si4 Si1 O2 Si2 0.000(4) 14_556 . . 5 ?
Si4 Si1 O2 Si5 0.000(14) 14_556 . . 10_556 ?
Si4 Si1 O2 O4 180.000(14) 14_556 . . 10_556 ?
Si4 Si1 O2 O5 0.000(7) 14_556 . . 14_556 ?
Si4 Si1 O9 Si5 123.3(13) 14_556 . . 10_556 ?
Si4 Si1 O9 Si8 46.7(17) 14_556 . . 10_556 ?
Si4 Si1 O9 Si13 51(2) 14_556 . . . ?
Si4 Si1 O9 O19 111(3) 14_556 . . 10_556 ?
Si4 Si2 O3 Si3 0.000(7) 10_556 . . 5_445 ?
Si4 Si2 O3 Si3 0.000(7) 10_556 . . 14_446 ?
Si4 Si2 O3 O3 180.000(4) 10_556 . . 10_556 ?
Si4 Si2 O3 O4 0.000(5) 10_556 . . 14_446 ?
Si4 Si2 O13 O23 15(3) 10_556 . . 10_556 ?
Si5 Si1 O2 Si2 0.000(8) 10_556 . . 5 ?
Si5 Si1 O2 Si4 0.000(5) 10_556 . . 14_556 ?
Si5 Si1 O2 O4 180.000(10) 10_556 . . 10_556 ?
Si5 Si1 O2 O5 0.000(4) 10_556 . . 14_556 ?
Si5 Si1 O9 Si8 -76.6(18) 10_556 . . 10_556 ?
Si5 Si1 O9 Si13 -73(2) 10_556 . . . ?
Si5 Si1 O9 O19 -12(3) 10_556 . . 10_556 ?
Si5 Si5 O19 Si1 157.5(16) 9_666 . . 10_556 ?
Si5 Si5 O19 Si8 62(2) 9_666 . . . ?
Si5 Si5 O19 Si13 57(3) 9_666 . . 10_556 ?
Si5 Si5 O19 O9 171(3) 9_666 . . 10_556 ?
Si6 Si11 O7 Si10 -52(6) 10_556 . . . ?
Si6 Si11 O7 Si15 -61(6) 10_556 . . 10_556 ?
Si6 Si11 O7 O17 -2(7) 10_556 . . 10_556 ?
Si6 Si11 O8 Si7 128(8) 10_556 . . 10_556 ?
Si6 Si11 O8 Si12 138(8) 10_556 . . . ?
Si6 Si11 O8 O18 -170(9) 10_556 . . 10_556 ?
Si6 Si11 O13 Si4 176(6) 10_556 . . 10_556 ?
Si6 Si11 O13 O23 152(7) 10_556 . . 10_556 ?
Si6 Si11 O14 Si17 66(8) 10_556 . . . ?
Si6 Si11 O14 O24 43(8) 10_556 . . 10_556 ?
Si7 Si12 O8 Si6 -53(5) 10_556 . . 10_556 ?
Si7 Si12 O8 Si11 -59(5) 10_556 . . . ?
Si7 Si12 O8 O18 -113(5) 10_556 . . 10_556 ?
Si7 Si12 O33 Si7 139(8) 10_556 . . 3_655 ?
Si7 Si12 O33 Si12 154(5) 10_556 . . 12_655 ?
Si7 Si12 O33 O34 112(7) 10_556 . . 10_556 ?
Si8 Si13 O9 Si1 -22(7) 10_556 . . . ?
Si8 Si13 O9 Si5 -53(7) 10_556 . . 10_556 ?
Si8 Si13 O9 O19 -83(7) 10_556 . . 10_556 ?
Si8 Si13 O10 Si7 63(44) 10_556 . . 7 ?
Si8 Si13 O10 Si12 57(44) 10_556 . . 16 ?
Si8 Si13 O10 O20 40(44) 10_556 . . 7 ?
Si8 Si13 O12 Si9 -54(8) 10_556 . . . ?
Si8 Si13 O12 Si14 -59(8) 10_556 . . 10_556 ?
Si8 Si13 O12 O22 -89(7) 10_556 . . 10_556 ?
Si9 Si14 O15 Si16 101(37) 10_556 . . . ?
Si9 Si14 O15 O25 110(37) 10_556 . . 10_556 ?
Si9 Si14 O16 Si10 -42(8) 10_556 . . 10_556 ?
Si9 Si14 O16 Si15 -52(8) 10_556 . . . ?
Si9 Si14 O16 O6 13(8) 10_556 . . 10_556 ?
Si9 Si14 O22 Si8 76(8) 10_556 . . . ?
Si9 Si14 O22 Si13 89(8) 10_556 . . 10_556 ?
Si9 Si14 O22 O12 131(7) 10_556 . . 10_556 ?
Si9 Si14 O32 Si9 55(8) 10_556 . . 3 ?
Si9 Si14 O32 Si14 72(10) 10_556 . . 12 ?
Si9 Si14 O32 O30 23(8) 10_556 . . 10_556 ?
Si10 Si15 O16 Si9 44(7) 10_556 . . 10_556 ?
Si10 Si15 O16 Si14 52(7) 10_556 . . . ?
Si10 Si15 O16 O6 -7(8) 10_556 . . 10_556 ?
Si10 Si15 O17 Si6 -113(8) 10_556 . . . ?
Si10 Si15 O17 Si11 -125(7) 10_556 . . 10_556 ?
Si10 Si15 O17 O7 152(8) 10_556 . . 10_556 ?
Si10 Si15 O27 Si10 -116(20) 10_556 . . . ?
Si10 Si15 O27 Si15 -121(18) 10_556 . . 10_556 ?
Si10 Si15 O31 Si10 -19(9) 10_556 . . 3 ?
Si10 Si15 O31 Si15 -24(11) 10_556 . . 12 ?
Si10 Si15 O31 O29 52(15) 10_556 . . 10_556 ?
Si11 Si6 O17 Si10 -103(7) 10_556 . . 10_556 ?
Si11 Si6 O17 Si15 -91(7) 10_556 . . . ?
Si11 Si6 O17 O7 2(7) 10_556 . . 10_556 ?
Si11 Si6 O18 Si7 96(12) 10_556 . . . ?
Si11 Si6 O18 Si12 98(12) 10_556 . . 10_556 ?
Si11 Si6 O18 O8 165(12) 10_556 . . 10_556 ?
Si11 Si6 O23 Si2 -146(7) 10_556 . . 10_556 ?
Si11 Si6 O23 Si4 -117(7) 10_556 . . . ?
Si11 Si6 O23 O13 -148(8) 10_556 . . 10_556 ?
Si11 Si6 O24 Si17 -24(13) 10_556 . . . ?
Si11 Si6 O24 O14 -61(10) 10_556 . . 10_556 ?
Si12 Si7 O18 Si6 174(5) 10_556 . . . ?
Si12 Si7 O18 Si11 180(5) 10_556 . . 10_556 ?
Si12 Si7 O18 O8 108(5) 10_556 . . 10_556 ?
Si12 Si7 O20 Si8 -83(8) 10_556 . . 16_545 ?
Si12 Si7 O20 Si13 -84(8) 10_556 . . 7_545 ?
Si12 Si7 O20 O10 135(9) 10_556 . . 7_545 ?
Si12 Si7 O21 Si8 -146(6) 10_556 . . 13_556 ?
Si12 Si7 O21 Si13 -144(6) 10_556 . . 6 ?
Si12 Si7 O21 O11 -92(7) 10_556 . . 13_556 ?
Si12 Si7 O34 Si7 -117(6) 10_556 . . 12_655 ?
Si12 Si7 O34 Si12 -88(7) 10_556 . . 3_655 ?
Si12 Si7 O34 O33 -113(7) 10_556 . . 10_556 ?
Si13 Si8 O11 Si7 131(7) 10_556 . . 13_556 ?
Si13 Si8 O11 Si12 122(7) 10_556 . . 6 ?
Si13 Si8 O11 O21 61(8) 10_556 . . 13_556 ?
Si13 Si8 O19 Si1 153(6) 10_556 . . 10_556 ?
Si13 Si8 O19 Si5 -164(6) 10_556 . . . ?
Si13 Si8 O19 O9 79(7) 10_556 . . 10_556 ?
Si13 Si8 O22 Si9 149(7) 10_556 . . 10_556 ?
Si13 Si8 O22 Si14 136(7) 10_556 . . . ?
Si13 Si8 O22 O12 79(7) 10_556 . . 10_556 ?
Si14 Si9 O6 Si10 -107(7) 10_556 . . . ?
Si14 Si9 O6 Si15 -93(7) 10_556 . . 10_556 ?
Si14 Si9 O6 O16 -12(8) 10_556 . . 10_556 ?
Si14 Si9 O12 Si8 -167(7) 10_556 . . 10_556 ?
Si14 Si9 O12 Si13 -158(7) 10_556 . . . ?
Si14 Si9 O12 O22 -121(8) 10_556 . . 10_556 ?
Si14 Si9 O25 Si16 -163(15) 10_556 . . . ?
Si14 Si9 O25 O15 -156(16) 10_556 . . 10_556 ?
Si14 Si9 O30 Si9 5(10) 10_556 . . 12 ?
Si14 Si9 O30 Si14 4(7) 10_556 . . 3 ?
Si14 Si9 O30 O32 -22(8) 10_556 . . 10_556 ?
Si15 Si10 O6 Si9 107(7) 10_556 . . . ?
Si15 Si10 O6 Si14 93(7) 10_556 . . 10_556 ?
Si15 Si10 O6 O16 7(8) 10_556 . . 10_556 ?
Si15 Si10 O7 Si6 -103(9) 10_556 . . 10_556 ?
Si15 Si10 O7 Si11 -95(9) 10_556 . . . ?
Si15 Si10 O7 O17 -147(10) 10_556 . . 10_556 ?
Si15 Si10 O27 Si10 -70(20) 10_556 . . 10_556 ?
Si15 Si10 O27 Si15 -64(19) 10_556 . . . ?
Si15 Si10 O29 Si10 -133(8) 10_556 . . 12 ?
Si15 Si10 O29 Si15 -124(9) 10_556 . . 3 ?
Si15 Si10 O29 O31 -48(14) 10_556 . . 10_556 ?
O1 Si1 O2 Si2 0.000(5) 5 . . 5 ?
O1 Si1 O2 Si4 0.000(2) 5 . . 14_556 ?
O1 Si1 O2 Si5 0.000(9) 5 . . 10_556 ?
O1 Si1 O2 O4 180.000(10) 5 . . 10_556 ?
O1 Si1 O2 O5 0.000(3) 5 . . 14_556 ?
O1 Si1 O9 Si5 30.6(11) 5 . . 10_556 ?
O1 Si1 O9 Si8 -46.0(18) 5 . . 10_556 ?
O1 Si1 O9 Si13 -42(2) 5 . . . ?
O1 Si1 O9 O19 18(3) 5 . . 10_556 ?
O1 Si5 O19 Si1 178.8(15) 6 . . 10_556 ?
O1 Si5 O19 Si1 119(2) 14_556 . . 10_556 ?
O1 Si5 O19 Si8 23(3) 14_556 . . . ?
O1 Si5 O19 Si8 83(2) 6 . . . ?
O1 Si5 O19 Si13 79(3) 6 . . 10_556 ?
O1 Si5 O19 Si13 19(3) 14_556 . . 10_556 ?
O1 Si5 O19 O9 -168(3) 6 . . 10_556 ?
O1 Si5 O19 O9 133(3) 14_556 . . 10_556 ?
O2 Si1 O9 Si5 148.2(15) . . . 10_556 ?
O2 Si1 O9 Si8 71.6(17) . . . 10_556 ?
O2 Si1 O9 Si13 75(2) . . . . ?
O2 Si1 O9 O19 136(3) . . . 10_556 ?
O2 Si2 O3 Si3 0.000(1) 5_445 . . 14_446 ?
O2 Si2 O3 Si3 0.000(3) 5_445 . . 5_445 ?
O2 Si2 O3 O3 180.000(7) 5_445 . . 10_556 ?
O2 Si2 O3 O4 0.000(1) 5_445 . . 14_446 ?
O2 Si2 O13 Si4 49.5(11) 5_445 . . 10_556 ?
O2 Si2 O13 O23 64(3) 5_445 . . 10_556 ?
O2 Si4 O5 Si1 0.000(1) 14_446 . . 14_446 ?
O2 Si4 O5 Si2 0.000(13) 14_446 . . 10_556 ?
O2 Si4 O5 Si5 0.000(2) 14_446 . . 5_445 ?
O2 Si4 O23 Si2 92.7(16) 14_446 . . 10_556 ?
O2 Si4 O23 Si6 49(4) 14_446 . . . ?
O2 Si4 O23 Si11 26(5) 14_446 . . 10_556 ?
O2 Si4 O23 O13 78(3) 14_446 . . 10_556 ?
O2 Si5 O19 Si1 21.7(10) 10_556 . . 10_556 ?
O2 Si5 O19 Si8 -74.1(19) 10_556 . . . ?
O2 Si5 O19 Si13 -78(2) 10_556 . . 10_556 ?
O2 Si5 O19 O9 35(3) 10_556 . . 10_556 ?
O3 Si2 O13 Si4 169.7(14) . . . 10_556 ?
O3 Si2 O13 O23 -176(3) . . . 10_556 ?
O3 Si3 O4 Si2 0.000(4) 5 . . 14_556 ?
O3 Si3 O4 Si2 0.000(3) 14_556 . . 14_556 ?
O3 Si3 O4 Si4 0.000(5) 14_556 . . 5 ?
O3 Si3 O4 Si4 0.000(7) 5 . . 5 ?
O3 Si3 O4 O2 180.000(10) 14_556 . . 10_556 ?
O3 Si3 O4 O2 180.000(9) 5 . . 10_556 ?
O3 Si3 O4 O3 0.000(5) 5 . . 14_556 ?
O3 Si3 O28 Si3 41.3(9) 5 . . 10_556 ?
O3 Si3 O28 Si3 98.1(14) 14_556 . . 10_556 ?
O3 Si3 O28 Si16 -38.9(17) 5 . . . ?
O3 Si3 O28 Si16 18(2) 14_556 . . . ?
O3 Si3 O28 O28 41.3(9) 5 . . 10_556 ?
O3 Si3 O28 O28 98.1(14) 14_556 . . 10_556 ?
O4 Si2 O3 Si3 0.000(1) 14_446 . . 14_446 ?
O4 Si2 O3 Si3 0.000(2) 14_446 . . 5_445 ?
O4 Si2 O3 O3 180.000(8) 14_446 . . 10_556 ?
O4 Si2 O13 Si4 104.7(18) 14_446 . . 10_556 ?
O4 Si2 O13 O23 119(3) 14_446 . . 10_556 ?
O4 Si3 O28 Si3 161.6(8) . . . 10_556 ?
O4 Si3 O28 Si16 81.4(15) . . . . ?
O4 Si3 O28 O28 161.6(8) . . . 10_556 ?
O4 Si4 O5 Si1 0.000(2) 5_445 . . 14_446 ?
O4 Si4 O5 Si2 0.000(11) 5_445 . . 10_556 ?
O4 Si4 O5 Si5 0.000(4) 5_445 . . 5_445 ?
O4 Si4 O5 O2 0.000(2) 5_445 . . 14_446 ?
O4 Si4 O23 Si2 36.6(10) 5_445 . . 10_556 ?
O4 Si4 O23 Si6 -7(4) 5_445 . . . ?
O4 Si4 O23 Si11 -30(5) 5_445 . . 10_556 ?
O4 Si4 O23 O13 22(3) 5_445 . . 10_556 ?
O5 Si1 O2 Si2 0.000(4) 14_556 . . 5 ?
O5 Si1 O2 Si4 0.000(2) 14_556 . . 14_556 ?
O5 Si1 O2 Si5 0.000(11) 14_556 . . 10_556 ?
O5 Si1 O2 O4 180.000(12) 14_556 . . 10_556 ?
O5 Si1 O9 Si5 84.9(16) 14_556 . . 10_556 ?
O5 Si1 O9 Si8 8(2) 14_556 . . 10_556 ?
O5 Si1 O9 Si13 12(2) 14_556 . . . ?
O5 Si1 O9 O19 72(3) 14_556 . . 10_556 ?
O5 Si2 O3 Si3 0.000(3) 10_556 . . 14_446 ?
O5 Si2 O3 Si3 0.000(4) 10_556 . . 5_445 ?
O5 Si2 O3 O3 180.000(6) 10_556 . . 10_556 ?
O5 Si2 O3 O4 0.000(2) 10_556 . . 14_446 ?
O5 Si2 O13 Si4 14.6(9) 10_556 . . 10_556 ?
O5 Si2 O13 O23 29(3) 10_556 . . 10_556 ?
O5 Si4 O23 Si2 158.6(13) . . . 10_556 ?
O5 Si4 O23 Si6 115(4) . . . . ?
O5 Si4 O23 Si11 92(4) . . . 10_556 ?
O5 Si4 O23 O13 144(3) . . . 10_556 ?
O5 Si5 O19 Si1 59.2(13) 5 . . 10_556 ?
O5 Si5 O19 Si8 -37(2) 5 . . . ?
O5 Si5 O19 Si13 -41(3) 5 . . 10_556 ?
O5 Si5 O19 O9 73(3) 5 . . 10_556 ?
O6 Si9 O12 Si8 -129.9(14) . . . 10_556 ?
O6 Si9 O12 Si13 -120.9(17) . . . . ?
O6 Si9 O12 Si14 37(7) . . . 10_556 ?
O6 Si9 O12 O22 -85(2) . . . 10_556 ?
O6 Si9 O25 Si14 76(15) . . . 10_556 ?
O6 Si9 O25 Si16 -87(2) . . . . ?
O6 Si9 O25 O15 -81(3) . . . 10_556 ?
O6 Si9 O30 Si9 -61(4) . . . 12 ?
O6 Si9 O30 Si14 -67(7) . . . 10_556 ?
O6 Si9 O30 Si14 -63(2) . . . 3 ?
O6 Si9 O30 O32 -89(2) . . . 10_556 ?
O6 Si10 O7 Si6 173.8(13) . . . 10_556 ?
O6 Si10 O7 Si11 -178.1(14) . . . . ?
O6 Si10 O7 Si15 -83(9) . . . 10_556 ?
O6 Si10 O7 O17 130(4) . . . 10_556 ?
O6 Si10 O27 Si10 118(3) . . . 10_556 ?
O6 Si10 O27 Si15 -172(20) . . . 10_556 ?
O6 Si10 O27 Si15 124.1(17) . . . . ?
O6 Si10 O29 Si10 -52(4) . . . 12 ?
O6 Si10 O29 Si15 81(8) . . . 10_556 ?
O6 Si10 O29 Si15 -42(4) . . . 3 ?
O6 Si10 O29 O31 33(13) . . . 10_556 ?
O6 Si14 O15 Si9 143(37) 10_556 . . 10_556 ?
O6 Si14 O15 Si16 -116(6) 10_556 . . . ?
O6 Si14 O15 O25 -107(3) 10_556 . . 10_556 ?
O6 Si14 O16 Si9 -13(8) 10_556 . . 10_556 ?
O6 Si14 O16 Si10 -55(3) 10_556 . . 10_556 ?
O6 Si14 O16 Si15 -65(4) 10_556 . . . ?
O6 Si14 O22 Si8 -166(2) 10_556 . . . ?
O6 Si14 O22 Si9 118(8) 10_556 . . 10_556 ?
O6 Si14 O22 Si13 -153(3) 10_556 . . 10_556 ?
O6 Si14 O22 O12 -111(2) 10_556 . . 10_556 ?
O6 Si14 O32 Si9 -58(4) 10_556 . . 3 ?
O6 Si14 O32 Si9 -113(8) 10_556 . . 10_556 ?
O6 Si14 O32 Si14 -41(5) 10_556 . . 12 ?
O6 Si14 O32 O30 -90(2) 10_556 . . 10_556 ?
O6 Si15 O16 Si9 52(3) 10_556 . . 10_556 ?
O6 Si15 O16 Si10 7(8) 10_556 . . 10_556 ?
O6 Si15 O16 Si14 60(4) 10_556 . . . ?
O6 Si15 O17 Si6 158.6(17) 10_556 . . . ?
O6 Si15 O17 Si10 -88(8) 10_556 . . 10_556 ?
O6 Si15 O17 Si11 146.5(17) 10_556 . . 10_556 ?
O6 Si15 O17 O7 63(4) 10_556 . . 10_556 ?
O6 Si15 O27 Si10 -123.2(18) 10_556 . . . ?
O6 Si15 O27 Si10 -7(19) 10_556 . . 10_556 ?
O6 Si15 O27 Si15 -129(2) 10_556 . . 10_556 ?
O6 Si15 O31 Si10 69(4) 10_556 . . 3 ?
O6 Si15 O31 Si10 88(8) 10_556 . . 10_556 ?
O6 Si15 O31 Si15 64(6) 10_556 . . 12 ?
O6 Si15 O31 O29 139(12) 10_556 . . 10_556 ?
O7 Si6 O17 Si10 -105(4) 10_556 . . 10_556 ?
O7 Si6 O17 Si11 -2(8) 10_556 . . 10_556 ?
O7 Si6 O17 Si15 -93(4) 10_556 . . . ?
O7 Si6 O18 Si7 -169.4(13) 10_556 . . . ?
O7 Si6 O18 Si11 95(12) 10_556 . . 10_556 ?
O7 Si6 O18 Si12 -167.8(17) 10_556 . . 10_556 ?
O7 Si6 O18 O8 -100(3) 10_556 . . 10_556 ?
O7 Si6 O23 Si2 119.2(14) 10_556 . . 10_556 ?
O7 Si6 O23 Si4 148(3) 10_556 . . . ?
O7 Si6 O23 Si11 -95(7) 10_556 . . 10_556 ?
O7 Si6 O23 O13 117(3) 10_556 . . 10_556 ?
O7 Si6 O24 Si11 168(10) 10_556 . . 10_556 ?
O7 Si6 O24 Si17 144(6) 10_556 . . . ?
O7 Si6 O24 O14 107(3) 10_556 . . 10_556 ?
O7 Si10 O6 Si9 158(2) . . . . ?
O7 Si10 O6 Si14 144(2) . . . 10_556 ?
O7 Si10 O6 Si15 50(6) . . . 10_556 ?
O7 Si10 O6 O16 58(4) . . . 10_556 ?
O7 Si10 O27 Si10 -124(3) . . . 10_556 ?
O7 Si10 O27 Si15 -117.8(18) . . . . ?
O7 Si10 O27 Si15 -54(19) . . . 10_556 ?
O7 Si10 O29 Si10 -165(3) . . . 12 ?
O7 Si10 O29 Si15 -155(4) . . . 3 ?
O7 Si10 O29 Si15 -32(7) . . . 10_556 ?
O7 Si10 O29 O31 -80(12) . . . 10_556 ?
O7 Si11 O8 Si6 79(8) . . . 10_556 ?
O7 Si11 O8 Si7 -152.9(13) . . . 10_556 ?
O7 Si11 O8 Si12 -142.3(15) . . . . ?
O7 Si11 O8 O18 -90(3) . . . 10_556 ?
O7 Si11 O13 Si4 103(2) . . . 10_556 ?
O7 Si11 O13 Si6 -73(6) . . . 10_556 ?
O7 Si11 O13 O23 79(3) . . . 10_556 ?
O7 Si11 O14 Si6 36(8) . . . 10_556 ?
O7 Si11 O14 Si17 101.9(19) . . . . ?
O7 Si11 O14 O24 79(3) . . . 10_556 ?
O7 Si15 O16 Si9 169.3(17) 10_556 . . 10_556 ?
O7 Si15 O16 Si10 125(7) 10_556 . . 10_556 ?
O7 Si15 O16 Si14 177(2) 10_556 . . . ?
O7 Si15 O16 O6 118(4) 10_556 . . 10_556 ?
O7 Si15 O17 Si6 95(4) 10_556 . . . ?
O7 Si15 O17 Si10 -152(8) 10_556 . . 10_556 ?
O7 Si15 O17 Si11 83(4) 10_556 . . 10_556 ?
O7 Si15 O27 Si10 121.6(19) 10_556 . . . ?
O7 Si15 O27 Si10 -123(20) 10_556 . . 10_556 ?
O7 Si15 O27 Si15 116(2) 10_556 . . 10_556 ?
O7 Si15 O31 Si10 -150(9) 10_556 . . 10_556 ?
O7 Si15 O31 Si10 -169(4) 10_556 . . 3 ?
O7 Si15 O31 Si15 -174(5) 10_556 . . 12 ?
O7 Si15 O31 O29 -98(13) 10_556 . . 10_556 ?
O8 Si6 O17 Si10 -153.1(19) 10_556 . . 10_556 ?
O8 Si6 O17 Si11 -50(6) 10_556 . . 10_556 ?
O8 Si6 O17 Si15 -141.4(18) 10_556 . . . ?
O8 Si6 O17 O7 -48(4) 10_556 . . 10_556 ?
O8 Si6 O18 Si7 -69(2) 10_556 . . . ?
O8 Si6 O18 Si11 -165(12) 10_556 . . 10_556 ?
O8 Si6 O18 Si12 -68(3) 10_556 . . 10_556 ?
O8 Si6 O23 Si2 -133.9(13) 10_556 . . 10_556 ?
O8 Si6 O23 Si4 -105(4) 10_556 . . . ?
O8 Si6 O23 Si11 12(7) 10_556 . . 10_556 ?
O8 Si6 O23 O13 -136(3) 10_556 . . 10_556 ?
O8 Si6 O24 Si11 48(9) 10_556 . . 10_556 ?
O8 Si6 O24 Si17 24(7) 10_556 . . . ?
O8 Si6 O24 O14 -13(3) 10_556 . . 10_556 ?
O8 Si7 O18 Si6 66(2) 10_556 . . . ?
O8 Si7 O18 Si11 71(2) 10_556 . . 10_556 ?
O8 Si7 O18 Si12 -108(5) 10_556 . . 10_556 ?
O8 Si7 O20 Si8 -176(3) 10_556 . . 16_545 ?
O8 Si7 O20 Si12 -93(8) 10_556 . . 10_556 ?
O8 Si7 O20 Si13 -177(3) 10_556 . . 7_545 ?
O8 Si7 O20 O10 42(6) 10_556 . . 7_545 ?
O8 Si7 O21 Si8 175.2(18) 10_556 . . 13_556 ?
O8 Si7 O21 Si12 -39(6) 10_556 . . 10_556 ?
O8 Si7 O21 Si13 177(2) 10_556 . . 6 ?
O8 Si7 O21 O11 -131(3) 10_556 . . 13_556 ?
O8 Si7 O34 Si7 -49(6) 10_556 . . 12_655 ?
O8 Si7 O34 Si12 -20(6) 10_556 . . 3_655 ?
O8 Si7 O34 Si12 68(4) 10_556 . . 10_556 ?
O8 Si7 O34 O33 -45(6) 10_556 . . 10_556 ?
O8 Si11 O7 Si6 -126(6) . . . 10_556 ?
O8 Si11 O7 Si10 -177.5(14) . . . . ?
O8 Si11 O7 Si15 173.4(15) . . . 10_556 ?
O8 Si11 O7 O17 -127(4) . . . 10_556 ?
O8 Si11 O13 Si4 -30(3) . . . 10_556 ?
O8 Si11 O13 Si6 154(7) . . . 10_556 ?
O8 Si11 O13 O23 -54(3) . . . 10_556 ?
O8 Si11 O14 Si6 144(8) . . . 10_556 ?
O8 Si11 O14 Si17 -149.7(18) . . . . ?
O8 Si11 O14 O24 -172(3) . . . 10_556 ?
O8 Si12 O33 Si7 -120(7) . . . 3_655 ?
O8 Si12 O33 Si7 101(4) . . . 10_556 ?
O8 Si12 O33 Si12 -105(5) . . . 12_655 ?
O8 Si12 O33 O34 -148(6) . . . 10_556 ?
O9 Si1 O2 Si2 -120.1(7) . . . 5 ?
O9 Si1 O2 Si2 120.1(7) 12_655 . . 5 ?
O9 Si1 O2 Si4 120.1(7) 12_655 . . 14_556 ?
O9 Si1 O2 Si4 -120.1(7) . . . 14_556 ?
O9 Si1 O2 Si5 120.1(7) 12_655 . . 10_556 ?
O9 Si1 O2 Si5 -120.1(7) . . . 10_556 ?
O9 Si1 O2 O4 -59.9(7) 12_655 . . 10_556 ?
O9 Si1 O2 O4 59.9(7) . . . 10_556 ?
O9 Si1 O2 O5 120.1(7) 12_655 . . 14_556 ?
O9 Si1 O2 O5 -120.1(7) . . . 14_556 ?
O9 Si1 O9 Si5 -93.6(14) 12_655 . . 10_556 ?
O9 Si1 O9 Si8 -170.2(8) 12_655 . . 10_556 ?
O9 Si1 O9 Si13 -166.3(11) 12_655 . . . ?
O9 Si1 O9 O19 -106(3) 12_655 . . 10_556 ?
O9 Si5 O19 Si1 -13(3) 10_556 . . 10_556 ?
O9 Si5 O19 Si1 -56.4(10) 3_655 . . 10_556 ?
O9 Si5 O19 Si8 -152.2(16) 3_655 . . . ?
O9 Si5 O19 Si8 -109(4) 10_556 . . . ?
O9 Si5 O19 Si13 -113(4) 10_556 . . 10_556 ?
O9 Si5 O19 Si13 -156(2) 3_655 . . 10_556 ?
O9 Si5 O19 O9 -43(3) 3_655 . . 10_556 ?
O9 Si8 O11 Si7 78(2) 10_556 . . 13_556 ?
O9 Si8 O11 Si12 69(3) 10_556 . . 6 ?
O9 Si8 O11 Si13 -53(7) 10_556 . . 10_556 ?
O9 Si8 O11 O21 8(4) 10_556 . . 13_556 ?
O9 Si8 O19 Si1 73(3) 10_556 . . 10_556 ?
O9 Si8 O19 Si5 116(4) 10_556 . . . ?
O9 Si8 O19 Si13 -79(7) 10_556 . . 10_556 ?
O9 Si8 O22 Si9 -139(3) 10_556 . . 10_556 ?
O9 Si8 O22 Si13 71(7) 10_556 . . 10_556 ?
O9 Si8 O22 Si14 -153(3) 10_556 . . . ?
O9 Si8 O22 O12 150(2) 10_556 . . 10_556 ?
O9 Si13 O10 Si7 117.4(18) . . . 7 ?
O9 Si13 O10 Si8 54(44) . . . 10_556 ?
O9 Si13 O10 Si12 111.5(17) . . . 16 ?
O9 Si13 O10 O20 95(6) . . . 7 ?
O9 Si13 O12 Si8 112(8) . . . 10_556 ?
O9 Si13 O12 Si9 58(2) . . . . ?
O9 Si13 O12 Si14 53(2) . . . 10_556 ?
O9 Si13 O12 O22 23(2) . . . 10_556 ?
O10 Si7 O18 Si6 -35.2(18) 7_545 . . . ?
O10 Si7 O18 Si11 -29.4(19) 7_545 . . 10_556 ?
O10 Si7 O18 Si12 151(5) 7_545 . . 10_556 ?
O10 Si7 O18 O8 -101(2) 7_545 . . 10_556 ?
O10 Si7 O20 Si8 142(8) 7_545 . . 16_545 ?
O10 Si7 O20 Si12 -135(9) 7_545 . . 10_556 ?
O10 Si7 O20 Si13 141(8) 7_545 . . 7_545 ?
O10 Si7 O21 Si8 57(2) 7_545 . . 13_556 ?
O10 Si7 O21 Si12 -157(6) 7_545 . . 10_556 ?
O10 Si7 O21 Si13 59(3) 7_545 . . 6 ?
O10 Si7 O21 O11 111(3) 7_545 . . 13_556 ?
O10 Si7 O34 Si7 74(6) 7_545 . . 12_655 ?
O10 Si7 O34 Si12 -169(5) 7_545 . . 10_556 ?
O10 Si7 O34 Si12 103(6) 7_545 . . 3_655 ?
O10 Si7 O34 O33 77(6) 7_545 . . 10_556 ?
O10 Si8 O11 Si7 -60(3) 10_556 . . 13_556 ?
O10 Si8 O11 Si12 -68(3) 10_556 . . 6 ?
O10 Si8 O11 Si13 170(8) 10_556 . . 10_556 ?
O10 Si8 O11 O21 -130(3) 10_556 . . 13_556 ?
O10 Si8 O19 Si1 -21(2) 10_556 . . 10_556 ?
O10 Si8 O19 Si5 22(2) 10_556 . . . ?
O10 Si8 O19 Si13 -174(7) 10_556 . . 10_556 ?
O10 Si8 O19 O9 -95(3) 10_556 . . 10_556 ?
O10 Si8 O22 Si9 -26(3) 10_556 . . 10_556 ?
O10 Si8 O22 Si13 -175(8) 10_556 . . 10_556 ?
O10 Si8 O22 Si14 -39(3) 10_556 . . . ?
O10 Si8 O22 O12 -96(2) 10_556 . . 10_556 ?
O10 Si12 O8 Si6 -27(2) 16_545 . . 10_556 ?
O10 Si12 O8 Si7 25(4) 16_545 . . 10_556 ?
O10 Si12 O8 Si11 -33.6(19) 16_545 . . . ?
O10 Si12 O8 O18 -88(2) 16_545 . . 10_556 ?
O10 Si12 O33 Si7 137(7) 16_545 . . 3_655 ?
O10 Si12 O33 Si7 -3(4) 16_545 . . 10_556 ?
O10 Si12 O33 Si12 151(5) 16_545 . . 12_655 ?
O10 Si12 O33 O34 109(6) 16_545 . . 10_556 ?
O10 Si13 O9 Si1 -29(2) . . . . ?
O10 Si13 O9 Si5 -60.2(16) . . . 10_556 ?
O10 Si13 O9 Si8 -7(6) . . . 10_556 ?
O10 Si13 O9 O19 -90(3) . . . 10_556 ?
O10 Si13 O12 Si8 -1(7) . . . 10_556 ?
O10 Si13 O12 Si9 -55(2) . . . . ?
O10 Si13 O12 Si14 -60(2) . . . 10_556 ?
O10 Si13 O12 O22 -90(2) . . . 10_556 ?
O11 Si7 O18 Si6 -160.8(13) 13_556 . . . ?
O11 Si7 O18 Si11 -155.1(14) 13_556 . . 10_556 ?
O11 Si7 O18 Si12 25(4) 13_556 . . 10_556 ?
O11 Si7 O18 O8 134(2) 13_556 . . 10_556 ?
O11 Si7 O20 Si8 -47(4) 13_556 . . 16_545 ?
O11 Si7 O20 Si12 36(7) 13_556 . . 10_556 ?
O11 Si7 O20 Si13 -48(3) 13_556 . . 7_545 ?
O11 Si7 O20 O10 171(5) 13_556 . . 7_545 ?
O11 Si7 O21 Si8 -54(3) 13_556 . . 13_556 ?
O11 Si7 O21 Si12 92(7) 13_556 . . 10_556 ?
O11 Si7 O21 Si13 -52(3) 13_556 . . 6 ?
O11 Si7 O34 Si7 -162(5) 13_556 . . 12_655 ?
O11 Si7 O34 Si12 -133(6) 13_556 . . 3_655 ?
O11 Si7 O34 Si12 -45(4) 13_556 . . 10_556 ?
O11 Si7 O34 O33 -159(6) 13_556 . . 10_556 ?
O11 Si8 O19 Si1 -146.4(16) . . . 10_556 ?
O11 Si8 O19 Si5 -103.3(19) . . . . ?
O11 Si8 O19 Si13 61(6) . . . 10_556 ?
O11 Si8 O19 O9 140(3) . . . 10_556 ?
O11 Si8 O22 Si9 99(3) . . . 10_556 ?
O11 Si8 O22 Si13 -50(7) . . . 10_556 ?
O11 Si8 O22 Si14 85(3) . . . . ?
O11 Si8 O22 O12 29(2) . . . 10_556 ?
O11 Si12 O8 Si6 108.9(19) 6_554 . . 10_556 ?
O11 Si12 O8 Si7 162(5) 6_554 . . 10_556 ?
O11 Si12 O8 Si11 102.6(18) 6_554 . . . ?
O11 Si12 O8 O18 48(3) 6_554 . . 10_556 ?
O11 Si12 O33 Si7 -125(5) 6_554 . . 10_556 ?
O11 Si12 O33 Si7 14(7) 6_554 . . 3_655 ?
O11 Si12 O33 Si12 29(5) 6_554 . . 12_655 ?
O11 Si12 O33 O34 -13(6) 6_554 . . 10_556 ?
O11 Si13 O9 Si1 95(2) 10_556 . . . ?
O11 Si13 O9 Si5 63(2) 10_556 . . 10_556 ?
O11 Si13 O9 Si8 116(7) 10_556 . . 10_556 ?
O11 Si13 O9 O19 34(3) 10_556 . . 10_556 ?
O11 Si13 O10 Si7 -20(2) 10_556 . . 7 ?
O11 Si13 O10 Si8 -83(44) 10_556 . . 10_556 ?
O11 Si13 O10 Si12 -26(2) 10_556 . . 16 ?
O11 Si13 O10 O20 -43(6) 10_556 . . 7 ?
O11 Si13 O12 Si8 -109(7) 10_556 . . 10_556 ?
O11 Si13 O12 Si9 -163.0(15) 10_556 . . . ?
O11 Si13 O12 Si14 -167.4(18) 10_556 . . 10_556 ?
O11 Si13 O12 O22 162(2) 10_556 . . 10_556 ?
O12 Si8 O11 Si7 -172(2) 10_556 . . 13_556 ?
O12 Si8 O11 Si12 180(3) 10_556 . . 6 ?
O12 Si8 O11 Si13 57(7) 10_556 . . 10_556 ?
O12 Si8 O11 O21 118(3) 10_556 . . 13_556 ?
O12 Si8 O19 Si1 108.7(17) 10_556 . . 10_556 ?
O12 Si8 O19 Si5 151.9(16) 10_556 . . . ?
O12 Si8 O19 Si13 -44(6) 10_556 . . 10_556 ?
O12 Si8 O19 O9 35(3) 10_556 . . 10_556 ?
O12 Si8 O22 Si9 70(3) 10_556 . . 10_556 ?
O12 Si8 O22 Si13 -79(7) 10_556 . . 10_556 ?
O12 Si8 O22 Si14 56(3) 10_556 . . . ?
O12 Si9 O6 Si10 -137(2) . . . . ?
O12 Si9 O6 Si14 -31(6) . . . 10_556 ?
O12 Si9 O6 Si15 -124(2) . . . 10_556 ?
O12 Si9 O6 O16 -43(4) . . . 10_556 ?
O12 Si9 O25 Si14 -43(15) . . . 10_556 ?
O12 Si9 O25 Si16 154.4(18) . . . . ?
O12 Si9 O25 O15 161(3) . . . 10_556 ?
O12 Si9 O30 Si9 57(4) . . . 12 ?
O12 Si9 O30 Si14 52(7) . . . 10_556 ?
O12 Si9 O30 Si14 55(2) . . . 3 ?
O12 Si9 O30 O32 29(2) . . . 10_556 ?
O12 Si13 O9 Si1 -140.4(16) . . . . ?
O12 Si13 O9 Si5 -171.9(10) . . . 10_556 ?
O12 Si13 O9 Si8 -119(7) . . . 10_556 ?
O12 Si13 O9 O19 159(3) . . . 10_556 ?
O12 Si13 O10 Si7 -123.9(18) . . . 7 ?
O12 Si13 O10 Si8 173(45) . . . 10_556 ?
O12 Si13 O10 Si12 -129.8(16) . . . 16 ?
O12 Si13 O10 O20 -147(6) . . . 7 ?
O12 Si14 O15 Si9 -83(37) 10_556 . . 10_556 ?
O12 Si14 O15 Si16 18(6) 10_556 . . . ?
O12 Si14 O15 O25 27(3) 10_556 . . 10_556 ?
O12 Si14 O16 Si9 -149(8) 10_556 . . 10_556 ?
O12 Si14 O16 Si10 169.1(16) 10_556 . . 10_556 ?
O12 Si14 O16 Si15 159.6(19) 10_556 . . . ?
O12 Si14 O16 O6 -135(4) 10_556 . . 10_556 ?
O12 Si14 O22 Si8 -55(3) 10_556 . . . ?
O12 Si14 O22 Si9 -131(7) 10_556 . . 10_556 ?
O12 Si14 O22 Si13 -42(3) 10_556 . . 10_556 ?
O12 Si14 O32 Si9 178(4) 10_556 . . 3 ?
O12 Si14 O32 Si9 123(8) 10_556 . . 10_556 ?
O12 Si14 O32 Si14 -165(5) 10_556 . . 12 ?
O12 Si14 O32 O30 146(2) 10_556 . . 10_556 ?
O13 Si2 O3 Si3 120.7(7) 12 . . 5_445 ?
O13 Si2 O3 Si3 -120.7(7) . . . 5_445 ?
O13 Si2 O3 Si3 120.7(7) 12 . . 14_446 ?
O13 Si2 O3 Si3 -120.7(7) . . . 14_446 ?
O13 Si2 O3 O3 59.3(7) . . . 10_556 ?
O13 Si2 O3 O3 -59.3(7) 12 . . 10_556 ?
O13 Si2 O3 O4 -120.7(7) . . . 14_446 ?
O13 Si2 O3 O4 120.7(7) 12 . . 14_446 ?
O13 Si2 O13 Si4 -74.9(12) 12 . . 10_556 ?
O13 Si2 O13 O23 -60(3) 12 . . 10_556 ?
O13 Si4 O5 Si1 -112.2(10) 10_556 . . 14_446 ?
O13 Si4 O5 Si1 112.2(10) 3 . . 14_446 ?
O13 Si4 O5 Si2 -112.2(10) 10_556 . . 10_556 ?
O13 Si4 O5 Si2 112.2(10) 3 . . 10_556 ?
O13 Si4 O5 Si5 -112.2(10) 10_556 . . 5_445 ?
O13 Si4 O5 Si5 112.2(10) 3 . . 5_445 ?
O13 Si4 O5 O2 -112.2(10) 10_556 . . 14_446 ?
O13 Si4 O5 O2 112.2(10) 3 . . 14_446 ?
O13 Si4 O23 Si2 -70.6(11) 3 . . 10_556 ?
O13 Si4 O23 Si2 14(3) 10_556 . . 10_556 ?
O13 Si4 O23 Si6 -29(3) 10_556 . . . ?
O13 Si4 O23 Si6 -114(3) 3 . . . ?
O13 Si4 O23 Si11 -137(4) 3 . . 10_556 ?
O13 Si4 O23 Si11 -52(4) 10_556 . . 10_556 ?
O13 Si4 O23 O13 -85(3) 3 . . 10_556 ?
O13 Si6 O17 Si10 -20(3) 10_556 . . 10_556 ?
O13 Si6 O17 Si11 83(6) 10_556 . . 10_556 ?
O13 Si6 O17 Si15 -8(3) 10_556 . . . ?
O13 Si6 O17 O7 85(4) 10_556 . . 10_556 ?
O13 Si6 O18 Si7 76.1(16) 10_556 . . . ?
O13 Si6 O18 Si11 -20(12) 10_556 . . 10_556 ?
O13 Si6 O18 Si12 78(2) 10_556 . . 10_556 ?
O13 Si6 O18 O8 145(2) 10_556 . . 10_556 ?
O13 Si6 O23 Si2 2.4(19) 10_556 . . 10_556 ?
O13 Si6 O23 Si4 31(3) 10_556 . . . ?
O13 Si6 O23 Si11 148(8) 10_556 . . 10_556 ?
O13 Si6 O24 Si11 -74(10) 10_556 . . 10_556 ?
O13 Si6 O24 Si17 -98(7) 10_556 . . . ?
O13 Si6 O24 O14 -135(2) 10_556 . . 10_556 ?
O13 Si11 O7 Si6 91(6) . . . 10_556 ?
O13 Si11 O7 Si10 39.3(19) . . . . ?
O13 Si11 O7 Si15 30(2) . . . 10_556 ?
O13 Si11 O7 O17 90(4) . . . 10_556 ?
O13 Si11 O8 Si6 -147(9) . . . 10_556 ?
O13 Si11 O8 Si7 -19(2) . . . 10_556 ?
O13 Si11 O8 Si12 -8(2) . . . . ?
O13 Si11 O8 O18 44(3) . . . 10_556 ?
O13 Si11 O14 Si6 -85(8) . . . 10_556 ?
O13 Si11 O14 Si17 -19(2) . . . . ?
O13 Si11 O14 O24 -41(3) . . . 10_556 ?
O14 Si6 O17 Si10 107(2) 10_556 . . 10_556 ?
O14 Si6 O17 Si11 -150(7) 10_556 . . 10_556 ?
O14 Si6 O17 Si15 118(2) 10_556 . . . ?
O14 Si6 O17 O7 -149(4) 10_556 . . 10_556 ?
O14 Si6 O18 Si7 -41.4(18) 10_556 . . . ?
O14 Si6 O18 Si11 -138(12) 10_556 . . 10_556 ?
O14 Si6 O18 Si12 -40(2) 10_556 . . 10_556 ?
O14 Si6 O18 O8 28(3) 10_556 . . 10_556 ?
O14 Si6 O23 Si2 -32(2) 10_556 . . 10_556 ?
O14 Si6 O23 Si4 -3(4) 10_556 . . . ?
O14 Si6 O23 Si11 114(7) 10_556 . . 10_556 ?
O14 Si6 O23 O13 -34(3) 10_556 . . 10_556 ?
O14 Si6 O24 Si11 61(10) 10_556 . . 10_556 ?
O14 Si6 O24 Si17 37(5) 10_556 . . . ?
O14 Si11 O7 Si6 -27(6) . . . 10_556 ?
O14 Si11 O7 Si10 -79.4(17) . . . . ?
O14 Si11 O7 Si15 -88.4(17) . . . 10_556 ?
O14 Si11 O7 O17 -29(4) . . . 10_556 ?
O14 Si11 O8 Si6 -34(8) . . . 10_556 ?
O14 Si11 O8 Si7 94.3(15) . . . 10_556 ?
O14 Si11 O8 Si12 104.8(17) . . . . ?
O14 Si11 O8 O18 157(2) . . . 10_556 ?
O14 Si11 O13 Si4 -136(2) . . . 10_556 ?
O14 Si11 O13 Si6 48(6) . . . 10_556 ?
O14 Si11 O13 O23 -160(2) . . . 10_556 ?
O14 Si17 O14 Si6 -68(2) 10_556 . . 10_556 ?
O14 Si17 O14 Si11 -77(2) 10_556 . . . ?
O14 Si17 O14 O24 -54(3) 10_556 . . 10_556 ?
O14 Si17 O24 Si6 -37(5) 10_556 . . . ?
O14 Si17 O24 Si6 -171(6) . . . . ?
O14 Si17 O24 Si11 -177(4) . . . 10_556 ?
O14 Si17 O24 Si11 -43(4) 10_556 . . 10_556 ?
O14 Si17 O24 O14 -134(3) . . . 10_556 ?
O14 Si17 O35 Si17 -11(4) . . . 3_655 ?
O14 Si17 O35 Si17 -135(4) 10_556 . . 3_655 ?
O14 Si17 O35 O35 -29.1(6) . . . 10_556 ?
O14 Si17 O35 O35 -152.6(5) 10_556 . . 10_556 ?
O15 Si9 O6 Si10 81(2) 10_556 . . . ?
O15 Si9 O6 Si14 -172(7) 10_556 . . 10_556 ?
O15 Si9 O6 Si15 95(2) 10_556 . . 10_556 ?
O15 Si9 O6 O16 176(4) 10_556 . . 10_556 ?
O15 Si9 O12 Si8 -2(2) 10_556 . . 10_556 ?
O15 Si9 O12 Si13 7(3) 10_556 . . . ?
O15 Si9 O12 Si14 164(9) 10_556 . . 10_556 ?
O15 Si9 O12 O22 43(3) 10_556 . . 10_556 ?
O15 Si9 O25 Si14 156(16) 10_556 . . 10_556 ?
O15 Si9 O25 Si16 -6(2) 10_556 . . . ?
O15 Si9 O30 Si9 -169(3) 10_556 . . 12 ?
O15 Si9 O30 Si14 -170(2) 10_556 . . 3 ?
O15 Si9 O30 Si14 -174(8) 10_556 . . 10_556 ?
O15 Si9 O30 O32 164(2) 10_556 . . 10_556 ?
O15 Si14 O16 Si9 -8(7) . . . 10_556 ?
O15 Si14 O16 Si10 -50(2) . . . 10_556 ?
O15 Si14 O16 Si15 -59(3) . . . . ?
O15 Si14 O16 O6 6(4) . . . 10_556 ?
O15 Si14 O22 Si8 87(3) . . . . ?
O15 Si14 O22 Si9 11(7) . . . 10_556 ?
O15 Si14 O22 Si13 100(3) . . . 10_556 ?
O15 Si14 O22 O12 142(2) . . . 10_556 ?
O15 Si14 O32 Si9 -4(7) . . . 10_556 ?
O15 Si14 O32 Si9 51(4) . . . 3 ?
O15 Si14 O32 Si14 68(5) . . . 12 ?
O15 Si14 O32 O30 18(3) . . . 10_556 ?
O15 Si16 O15 Si9 174(6) 10_556 . . 10_556 ?
O15 Si16 O15 Si14 167(5) 10_556 . . . ?
O15 Si16 O15 O25 159(2) 10_556 . . 10_556 ?
O15 Si16 O25 Si9 29(2) . . . . ?
O15 Si16 O25 Si9 7(2) 10_556 . . . ?
O15 Si16 O25 Si14 4(2) 10_556 . . 10_556 ?
O15 Si16 O25 Si14 27(2) . . . 10_556 ?
O15 Si16 O25 O15 22(2) . . . 10_556 ?
O15 Si16 O26 Si17 132(3) 10_556 . . 7 ?
O15 Si16 O26 Si17 35(3) . . . 7 ?
O15 Si16 O26 O26 44.4(10) . . . 10_556 ?
O15 Si16 O26 O26 140.9(9) 10_556 . . 10_556 ?
O15 Si16 O28 Si3 -171.4(12) . . . 10_556 ?
O15 Si16 O28 Si3 128.3(15) 10_556 . . . ?
O15 Si16 O28 Si3 88.6(15) 10_556 . . 10_556 ?
O15 Si16 O28 Si3 -131.6(15) . . . . ?
O15 Si16 O28 O28 43.2(10) 10_556 . . 10_556 ?
O15 Si16 O28 O28 143.2(9) . . . 10_556 ?
O16 Si9 O6 Si10 -94(4) 10_556 . . . ?
O16 Si9 O6 Si14 12(8) 10_556 . . 10_556 ?
O16 Si9 O6 Si15 -81(4) 10_556 . . 10_556 ?
O16 Si9 O12 Si8 -138.1(14) 10_556 . . 10_556 ?
O16 Si9 O12 Si13 -129.2(16) 10_556 . . . ?
O16 Si9 O12 Si14 28(7) 10_556 . . 10_556 ?
O16 Si9 O12 O22 -93(2) 10_556 . . 10_556 ?
O16 Si9 O25 Si14 71(15) 10_556 . . 10_556 ?
O16 Si9 O25 Si16 -91(2) 10_556 . . . ?
O16 Si9 O25 O15 -85(3) 10_556 . . 10_556 ?
O16 Si9 O30 Si9 -50(4) 10_556 . . 12 ?
O16 Si9 O30 Si14 -55(7) 10_556 . . 10_556 ?
O16 Si9 O30 Si14 -51(2) 10_556 . . 3 ?
O16 Si9 O30 O32 -77(2) 10_556 . . 10_556 ?
O16 Si10 O6 Si9 100(4) 10_556 . . . ?
O16 Si10 O6 Si14 86(4) 10_556 . . 10_556 ?
O16 Si10 O6 Si15 -7(8) 10_556 . . 10_556 ?
O16 Si10 O7 Si6 -175.1(13) 10_556 . . 10_556 ?
O16 Si10 O7 Si11 -167.1(14) 10_556 . . . ?
O16 Si10 O7 Si15 -72(8) 10_556 . . 10_556 ?
O16 Si10 O7 O17 141(4) 10_556 . . 10_556 ?
O16 Si10 O27 Si10 117(3) 10_556 . . 10_556 ?
O16 Si10 O27 Si15 -173(20) 10_556 . . 10_556 ?
O16 Si10 O27 Si15 123.0(18) 10_556 . . . ?
O16 Si10 O29 Si10 -63(4) 10_556 . . 12 ?
O16 Si10 O29 Si15 -53(4) 10_556 . . 3 ?
O16 Si10 O29 Si15 70(8) 10_556 . . 10_556 ?
O16 Si10 O29 O31 22(13) 10_556 . . 10_556 ?
O16 Si14 O15 Si9 141(37) . . . 10_556 ?
O16 Si14 O15 Si16 -117(6) . . . . ?
O16 Si14 O15 O25 -109(3) . . . 10_556 ?
O16 Si14 O22 Si8 -153(2) . . . . ?
O16 Si14 O22 Si9 131(8) . . . 10_556 ?
O16 Si14 O22 Si13 -140(3) . . . 10_556 ?
O16 Si14 O22 O12 -98(2) . . . 10_556 ?
O16 Si14 O32 Si9 -70(4) . . . 3 ?
O16 Si14 O32 Si9 -125(8) . . . 10_556 ?
O16 Si14 O32 Si14 -52(5) . . . 12 ?
O16 Si14 O32 O30 -102(2) . . . 10_556 ?
O16 Si15 O17 Si6 145.0(18) . . . . ?
O16 Si15 O17 Si10 -102(8) . . . 10_556 ?
O16 Si15 O17 Si11 132.9(18) . . . 10_556 ?
O16 Si15 O17 O7 50(4) . . . 10_556 ?
O16 Si15 O27 Si10 -6(19) . . . 10_556 ?
O16 Si15 O27 Si10 -122.1(19) . . . . ?
O16 Si15 O27 Si15 -127(2) . . . 10_556 ?
O16 Si15 O31 Si10 99(8) . . . 10_556 ?
O16 Si15 O31 Si10 80(4) . . . 3 ?
O16 Si15 O31 Si15 75(6) . . . 12 ?
O16 Si15 O31 O29 151(12) . . . 10_556 ?
O17 Si6 O18 Si7 -162.8(13) . . . . ?
O17 Si6 O18 Si11 101(12) . . . 10_556 ?
O17 Si6 O18 Si12 -161.2(17) . . . 10_556 ?
O17 Si6 O18 O8 -94(3) . . . 10_556 ?
O17 Si6 O23 Si2 107.4(15) . . . 10_556 ?
O17 Si6 O23 Si4 136(3) . . . . ?
O17 Si6 O23 Si11 -107(7) . . . 10_556 ?
O17 Si6 O23 O13 105(3) . . . 10_556 ?
O17 Si6 O24 Si11 170(10) . . . 10_556 ?
O17 Si6 O24 Si17 146(6) . . . . ?
O17 Si6 O24 O14 109(2) . . . 10_556 ?
O17 Si10 O6 Si9 167.5(19) 10_556 . . . ?
O17 Si10 O6 Si14 154(2) 10_556 . . 10_556 ?
O17 Si10 O6 Si15 60(7) 10_556 . . 10_556 ?
O17 Si10 O6 O16 67(4) 10_556 . . 10_556 ?
O17 Si10 O7 Si6 44(3) 10_556 . . 10_556 ?
O17 Si10 O7 Si11 52(3) 10_556 . . . ?
O17 Si10 O7 Si15 147(10) 10_556 . . 10_556 ?
O17 Si10 O27 Si10 -122(3) 10_556 . . 10_556 ?
O17 Si10 O27 Si15 -115.6(17) 10_556 . . . ?
O17 Si10 O27 Si15 -52(19) 10_556 . . 10_556 ?
O17 Si10 O29 Si10 -177(3) 10_556 . . 12 ?
O17 Si10 O29 Si15 -44(7) 10_556 . . 10_556 ?
O17 Si10 O29 Si15 -167(4) 10_556 . . 3 ?
O17 Si10 O29 O31 -92(12) 10_556 . . 10_556 ?
O17 Si11 O7 Si6 2(7) 10_556 . . 10_556 ?
O17 Si11 O7 Si10 -50(3) 10_556 . . . ?
O17 Si11 O7 Si15 -59(3) 10_556 . . 10_556 ?
O17 Si11 O8 Si6 69(8) 10_556 . . 10_556 ?
O17 Si11 O8 Si7 -163.5(12) 10_556 . . 10_556 ?
O17 Si11 O8 Si12 -153.0(14) 10_556 . . . ?
O17 Si11 O8 O18 -101(3) 10_556 . . 10_556 ?
O17 Si11 O13 Si4 116(2) 10_556 . . 10_556 ?
O17 Si11 O13 Si6 -60(6) 10_556 . . 10_556 ?
O17 Si11 O13 O23 92(3) 10_556 . . 10_556 ?
O17 Si11 O14 Si6 30(8) 10_556 . . 10_556 ?
O17 Si11 O14 Si17 95.9(19) 10_556 . . . ?
O17 Si11 O14 O24 73(3) 10_556 . . 10_556 ?
O17 Si15 O16 Si9 159.1(16) . . . 10_556 ?
O17 Si15 O16 Si10 115(7) . . . 10_556 ?
O17 Si15 O16 Si14 167.1(19) . . . . ?
O17 Si15 O16 O6 108(4) . . . 10_556 ?
O17 Si15 O27 Si10 118.8(18) . . . . ?
O17 Si15 O27 Si10 -125(20) . . . 10_556 ?
O17 Si15 O27 Si15 113(2) . . . 10_556 ?
O17 Si15 O31 Si10 -155(4) . . . 3 ?
O17 Si15 O31 Si10 -137(9) . . . 10_556 ?
O17 Si15 O31 Si15 -160(5) . . . 12 ?
O17 Si15 O31 O29 -85(13) . . . 10_556 ?
O18 Si6 O17 Si10 -135.5(19) . . . 10_556 ?
O18 Si6 O17 Si11 -33(6) . . . 10_556 ?
O18 Si6 O17 Si15 -123.9(19) . . . . ?
O18 Si6 O17 O7 -31(4) . . . 10_556 ?
O18 Si6 O23 Si2 -140.5(14) . . . 10_556 ?
O18 Si6 O23 Si4 -112(4) . . . . ?
O18 Si6 O23 Si11 5(7) . . . 10_556 ?
O18 Si6 O23 O13 -143(3) . . . 10_556 ?
O18 Si6 O24 Si11 38(9) . . . 10_556 ?
O18 Si6 O24 Si17 14(7) . . . . ?
O18 Si6 O24 O14 -24(3) . . . 10_556 ?
O18 Si7 O20 Si8 -158(3) . . . 16_545 ?
O18 Si7 O20 Si12 -75(8) . . . 10_556 ?
O18 Si7 O20 Si13 -159(3) . . . 7_545 ?
O18 Si7 O20 O10 60(6) . . . 7_545 ?
O18 Si7 O21 Si8 165.0(19) . . . 13_556 ?
O18 Si7 O21 Si12 -49(6) . . . 10_556 ?
O18 Si7 O21 Si13 167(2) . . . 6 ?
O18 Si7 O21 O11 -141(3) . . . 13_556 ?
O18 Si7 O34 Si7 -59(6) . . . 12_655 ?
O18 Si7 O34 Si12 -30(6) . . . 3_655 ?
O18 Si7 O34 Si12 58(4) . . . 10_556 ?
O18 Si7 O34 O33 -56(6) . . . 10_556 ?
O18 Si11 O7 Si6 -144(6) 10_556 . . 10_556 ?
O18 Si11 O7 Si10 163.5(14) 10_556 . . . ?
O18 Si11 O7 Si15 154.5(15) 10_556 . . 10_556 ?
O18 Si11 O7 O17 -146(3) 10_556 . . 10_556 ?
O18 Si11 O8 Si6 170(9) 10_556 . . 10_556 ?
O18 Si11 O8 Si7 -62(2) 10_556 . . 10_556 ?
O18 Si11 O8 Si12 -52(2) 10_556 . . . ?
O18 Si11 O13 Si4 -16(3) 10_556 . . 10_556 ?
O18 Si11 O13 Si6 168(7) 10_556 . . 10_556 ?
O18 Si11 O13 O23 -41(3) 10_556 . . 10_556 ?
O18 Si11 O14 Si6 152(8) 10_556 . . 10_556 ?
O18 Si11 O14 Si17 -142.2(17) 10_556 . . . ?
O18 Si11 O14 O24 -165(2) 10_556 . . 10_556 ?
O18 Si12 O8 Si6 61(2) 10_556 . . 10_556 ?
O18 Si12 O8 Si7 113(5) 10_556 . . 10_556 ?
O18 Si12 O8 Si11 54(2) 10_556 . . . ?
O18 Si12 O33 Si7 -117(7) 10_556 . . 3_655 ?
O18 Si12 O33 Si7 104(5) 10_556 . . 10_556 ?
O18 Si12 O33 Si12 -102(5) 10_556 . . 12_655 ?
O18 Si12 O33 O34 -145(6) 10_556 . . 10_556 ?
O19 Si1 O2 Si2 106.8(10) 3_655 . . 5 ?
O19 Si1 O2 Si2 -106.8(10) 10_556 . . 5 ?
O19 Si1 O2 Si4 106.8(10) 3_655 . . 14_556 ?
O19 Si1 O2 Si4 -106.8(10) 10_556 . . 14_556 ?
O19 Si1 O2 Si5 106.8(10) 3_655 . . 10_556 ?
O19 Si1 O2 Si5 -106.8(10) 10_556 . . 10_556 ?
O19 Si1 O2 O4 73.2(10) 10_556 . . 10_556 ?
O19 Si1 O2 O4 -73.2(10) 3_655 . . 10_556 ?
O19 Si1 O2 O5 -106.8(10) 10_556 . . 14_556 ?
O19 Si1 O2 O5 106.8(10) 3_655 . . 14_556 ?
O19 Si1 O9 Si5 12(3) 10_556 . . 10_556 ?
O19 Si1 O9 Si5 -76.1(13) 3_655 . . 10_556 ?
O19 Si1 O9 Si8 -152.7(12) 3_655 . . 10_556 ?
O19 Si1 O9 Si8 -64(3) 10_556 . . 10_556 ?
O19 Si1 O9 Si13 -60(3) 10_556 . . . ?
O19 Si1 O9 Si13 -148.8(15) 3_655 . . . ?
O19 Si1 O9 O19 -89(3) 3_655 . . 10_556 ?
O19 Si5 O19 Si1 -68.1(13) 12_655 . . 10_556 ?
O19 Si5 O19 Si8 -163.9(11) 12_655 . . . ?
O19 Si5 O19 Si13 -168.1(16) 12_655 . . 10_556 ?
O19 Si5 O19 O9 -55(4) 12_655 . . 10_556 ?
O19 Si8 O11 Si7 66(2) . . . 13_556 ?
O19 Si8 O11 Si12 58(3) . . . 6 ?
O19 Si8 O11 Si13 -65(7) . . . 10_556 ?
O19 Si8 O11 O21 -4(4) . . . 13_556 ?
O19 Si8 O22 Si9 -145(2) . . . 10_556 ?
O19 Si8 O22 Si13 66(7) . . . 10_556 ?
O19 Si8 O22 Si14 -159(3) . . . . ?
O19 Si8 O22 O12 145(2) . . . 10_556 ?
O19 Si13 O9 Si1 61(3) 10_556 . . . ?
O19 Si13 O9 Si5 29(2) 10_556 . . 10_556 ?
O19 Si13 O9 Si8 83(7) 10_556 . . 10_556 ?
O19 Si13 O10 Si7 100.5(19) 10_556 . . 7 ?
O19 Si13 O10 Si8 37(44) 10_556 . . 10_556 ?
O19 Si13 O10 Si12 94.6(18) 10_556 . . 16 ?
O19 Si13 O10 O20 78(6) 10_556 . . 7 ?
O19 Si13 O12 Si8 119(8) 10_556 . . 10_556 ?
O19 Si13 O12 Si9 65(2) 10_556 . . . ?
O19 Si13 O12 Si14 61(3) 10_556 . . 10_556 ?
O19 Si13 O12 O22 31(2) 10_556 . . 10_556 ?
O20 Si7 O18 Si6 -45.7(18) . . . . ?
O20 Si7 O18 Si11 -39.9(19) . . . 10_556 ?
O20 Si7 O18 Si12 140(5) . . . 10_556 ?
O20 Si7 O18 O8 -111(2) . . . 10_556 ?
O20 Si7 O21 Si8 52(2) . . . 13_556 ?
O20 Si7 O21 Si12 -163(6) . . . 10_556 ?
O20 Si7 O21 Si13 53(3) . . . 6 ?
O20 Si7 O21 O11 106(3) . . . 13_556 ?
O20 Si7 O34 Si7 87(6) . . . 12_655 ?
O20 Si7 O34 Si12 -156(5) . . . 10_556 ?
O20 Si7 O34 Si12 116(6) . . . 3_655 ?
O20 Si7 O34 O33 90(6) . . . 10_556 ?
O20 Si8 O11 Si7 -52(2) 16 . . 13_556 ?
O20 Si8 O11 Si12 -60(3) 16 . . 6 ?
O20 Si8 O11 Si13 177(7) 16 . . 10_556 ?
O20 Si8 O11 O21 -122(3) 16 . . 13_556 ?
O20 Si8 O19 Si1 -33(2) 16 . . 10_556 ?
O20 Si8 O19 Si5 11(2) 16 . . . ?
O20 Si8 O19 Si13 175(7) 16 . . 10_556 ?
O20 Si8 O19 O9 -106(3) 16 . . 10_556 ?
O20 Si8 O22 Si9 -23(3) 16 . . 10_556 ?
O20 Si8 O22 Si13 -172(8) 16 . . 10_556 ?
O20 Si8 O22 Si14 -37(3) 16 . . . ?
O20 Si8 O22 O12 -93(2) 16 . . 10_556 ?
O20 Si12 O8 Si6 -22(2) 10_556 . . 10_556 ?
O20 Si12 O8 Si7 31(4) 10_556 . . 10_556 ?
O20 Si12 O8 Si11 -28(2) 10_556 . . . ?
O20 Si12 O8 O18 -82(2) 10_556 . . 10_556 ?
O20 Si12 O33 Si7 -12(4) 10_556 . . 10_556 ?
O20 Si12 O33 Si7 127(7) 10_556 . . 3_655 ?
O20 Si12 O33 Si12 142(5) 10_556 . . 12_655 ?
O20 Si12 O33 O34 100(6) 10_556 . . 10_556 ?
O20 Si13 O9 Si1 -19(2) 7 . . . ?
O20 Si13 O9 Si5 -50.4(16) 7 . . 10_556 ?
O20 Si13 O9 Si8 3(6) 7 . . 10_556 ?
O20 Si13 O9 O19 -80(3) 7 . . 10_556 ?
O20 Si13 O10 Si7 23(5) 7 . . 7 ?
O20 Si13 O10 Si8 -40(44) 7 . . 10_556 ?
O20 Si13 O10 Si12 17(5) 7 . . 16 ?
O20 Si13 O12 Si8 -7(7) 7 . . 10_556 ?
O20 Si13 O12 Si9 -61(2) 7 . . . ?
O20 Si13 O12 Si14 -65(2) 7 . . 10_556 ?
O20 Si13 O12 O22 -96(2) 7 . . 10_556 ?
O21 Si7 O18 Si6 -150.7(14) . . . . ?
O21 Si7 O18 Si11 -144.9(15) . . . 10_556 ?
O21 Si7 O18 Si12 35(5) . . . 10_556 ?
O21 Si7 O18 O8 144(2) . . . 10_556 ?
O21 Si7 O20 Si8 -63(3) . . . 16_545 ?
O21 Si7 O20 Si12 20(7) . . . 10_556 ?
O21 Si7 O20 Si13 -64(3) . . . 7_545 ?
O21 Si7 O20 O10 155(5) . . . 7_545 ?
O21 Si7 O34 Si7 -157(5) . . . 12_655 ?
O21 Si7 O34 Si12 -128(6) . . . 3_655 ?
O21 Si7 O34 Si12 -40(4) . . . 10_556 ?
O21 Si7 O34 O33 -154(6) . . . 10_556 ?
O21 Si8 O11 Si7 70(4) 13_556 . . 13_556 ?
O21 Si8 O11 Si12 62(4) 13_556 . . 6 ?
O21 Si8 O11 Si13 -61(8) 13_556 . . 10_556 ?
O21 Si8 O19 Si1 -147.6(17) 13_556 . . 10_556 ?
O21 Si8 O19 Si5 -104.4(19) 13_556 . . . ?
O21 Si8 O19 Si13 60(6) 13_556 . . 10_556 ?
O21 Si8 O19 O9 139(3) 13_556 . . 10_556 ?
O21 Si8 O22 Si9 116(2) 13_556 . . 10_556 ?
O21 Si8 O22 Si13 -33(7) 13_556 . . 10_556 ?
O21 Si8 O22 Si14 102(3) 13_556 . . . ?
O21 Si8 O22 O12 46(2) 13_556 . . 10_556 ?
O21 Si12 O8 Si6 93.8(19) 10_556 . . 10_556 ?
O21 Si12 O8 Si7 146(5) 10_556 . . 10_556 ?
O21 Si12 O8 Si11 87.5(19) 10_556 . . . ?
O21 Si12 O8 O18 33(3) 10_556 . . 10_556 ?
O21 Si12 O33 Si7 -130(5) 10_556 . . 10_556 ?
O21 Si12 O33 Si7 10(8) 10_556 . . 3_655 ?
O21 Si12 O33 Si12 24(6) 10_556 . . 12_655 ?
O21 Si12 O33 O34 -18(7) 10_556 . . 10_556 ?
O21 Si13 O9 Si1 96.0(19) 6_554 . . . ?
O21 Si13 O9 Si5 64.6(17) 6_554 . . 10_556 ?
O21 Si13 O9 Si8 118(7) 6_554 . . 10_556 ?
O21 Si13 O9 O19 35(3) 6_554 . . 10_556 ?
O21 Si13 O10 Si7 -5(2) 6_554 . . 7 ?
O21 Si13 O10 Si8 -68(44) 6_554 . . 10_556 ?
O21 Si13 O10 Si12 -11(2) 6_554 . . 16 ?
O21 Si13 O10 O20 -28(6) 6_554 . . 7 ?
O21 Si13 O12 Si8 -123(8) 6_554 . . 10_556 ?
O21 Si13 O12 Si9 -177.6(14) 6_554 . . . ?
O21 Si13 O12 Si14 178.0(17) 6_554 . . 10_556 ?
O21 Si13 O12 O22 148(2) 6_554 . . 10_556 ?
O22 Si8 O11 Si7 178.1(18) . . . 13_556 ?
O22 Si8 O11 Si12 170(2) . . . 6 ?
O22 Si8 O11 Si13 48(7) . . . 10_556 ?
O22 Si8 O11 O21 108(4) . . . 13_556 ?
O22 Si8 O19 Si1 95.0(18) . . . 10_556 ?
O22 Si8 O19 Si5 138.2(18) . . . . ?
O22 Si8 O19 Si13 -58(6) . . . 10_556 ?
O22 Si8 O19 O9 22(3) . . . 10_556 ?
O22 Si9 O6 Si10 -158(2) 10_556 . . . ?
O22 Si9 O6 Si14 -52(6) 10_556 . . 10_556 ?
O22 Si9 O6 Si15 -145(2) 10_556 . . 10_556 ?
O22 Si9 O6 O16 -64(4) 10_556 . . 10_556 ?
O22 Si9 O12 Si8 -45(2) 10_556 . . 10_556 ?
O22 Si9 O12 Si13 -36(2) 10_556 . . . ?
O22 Si9 O12 Si14 121(8) 10_556 . . 10_556 ?
O22 Si9 O25 Si14 -32(15) 10_556 . . 10_556 ?
O22 Si9 O25 Si16 165.5(19) 10_556 . . . ?
O22 Si9 O25 O15 172(3) 10_556 . . 10_556 ?
O22 Si9 O30 Si9 66(4) 10_556 . . 12 ?
O22 Si9 O30 Si14 65(2) 10_556 . . 3 ?
O22 Si9 O30 Si14 61(7) 10_556 . . 10_556 ?
O22 Si9 O30 O32 39(3) 10_556 . . 10_556 ?
O22 Si13 O9 Si1 -131.8(17) 10_556 . . . ?
O22 Si13 O9 Si5 -163.3(12) 10_556 . . 10_556 ?
O22 Si13 O9 Si8 -110(7) 10_556 . . 10_556 ?
O22 Si13 O9 O19 167(3) 10_556 . . 10_556 ?
O22 Si13 O10 Si7 -146.7(18) 10_556 . . 7 ?
O22 Si13 O10 Si8 150(45) 10_556 . . 10_556 ?
O22 Si13 O10 Si12 -152.6(16) 10_556 . . 16 ?
O22 Si13 O10 O20 -169(6) 10_556 . . 7 ?
O22 Si13 O12 Si8 89(7) 10_556 . . 10_556 ?
O22 Si13 O12 Si9 34.6(19) 10_556 . . . ?
O22 Si13 O12 Si14 30(2) 10_556 . . 10_556 ?
O22 Si14 O15 Si9 -99(37) . . . 10_556 ?
O22 Si14 O15 Si16 2(6) . . . . ?
O22 Si14 O15 O25 11(3) . . . 10_556 ?
O22 Si14 O16 Si9 -126(8) . . . 10_556 ?
O22 Si14 O16 Si10 -167.8(17) . . . 10_556 ?
O22 Si14 O16 Si15 -177(2) . . . . ?
O22 Si14 O16 O6 -112(4) . . . 10_556 ?
O22 Si14 O32 Si9 170(3) . . . 3 ?
O22 Si14 O32 Si9 115(8) . . . 10_556 ?
O22 Si14 O32 Si14 -172(4) . . . 12 ?
O22 Si14 O32 O30 138(2) . . . 10_556 ?
O23 Si2 O3 Si3 122.1(9) 3 . . 5_445 ?
O23 Si2 O3 Si3 122.1(9) 3 . . 14_446 ?
O23 Si2 O3 Si3 -122.1(9) 10_556 . . 5_445 ?
O23 Si2 O3 Si3 -122.1(9) 10_556 . . 14_446 ?
O23 Si2 O3 O3 -57.9(9) 3 . . 10_556 ?
O23 Si2 O3 O3 57.9(9) 10_556 . . 10_556 ?
O23 Si2 O3 O4 -122.1(9) 10_556 . . 14_446 ?
O23 Si2 O3 O4 122.1(9) 3 . . 14_446 ?
O23 Si2 O13 Si4 -15(3) 10_556 . . 10_556 ?
O23 Si2 O13 Si4 -59.8(9) 3 . . 10_556 ?
O23 Si2 O13 O23 -45(3) 3 . . 10_556 ?
O23 Si4 O5 Si1 -124.5(7) . . . 14_446 ?
O23 Si4 O5 Si1 124.5(7) 12 . . 14_446 ?
O23 Si4 O5 Si2 -124.5(7) . . . 10_556 ?
O23 Si4 O5 Si2 124.5(7) 12 . . 10_556 ?
O23 Si4 O5 Si5 124.5(7) 12 . . 5_445 ?
O23 Si4 O5 Si5 -124.5(7) . . . 5_445 ?
O23 Si4 O5 O2 -124.5(7) . . . 14_446 ?
O23 Si4 O5 O2 124.5(7) 12 . . 14_446 ?
O23 Si4 O23 Si2 -89.2(12) 12 . . 10_556 ?
O23 Si4 O23 Si6 -133(3) 12 . . . ?
O23 Si4 O23 Si11 -156(4) 12 . . 10_556 ?
O23 Si4 O23 O13 -104(2) 12 . . 10_556 ?
O23 Si6 O17 Si10 -39(2) . . . 10_556 ?
O23 Si6 O17 Si11 64(6) . . . 10_556 ?
O23 Si6 O17 Si15 -27(2) . . . . ?
O23 Si6 O17 O7 66(4) . . . 10_556 ?
O23 Si6 O18 Si7 87.3(15) . . . . ?
O23 Si6 O18 Si11 -9(12) . . . 10_556 ?
O23 Si6 O18 Si12 89(2) . . . 10_556 ?
O23 Si6 O18 O8 157(3) . . . 10_556 ?
O23 Si6 O24 Si11 -70(10) . . . 10_556 ?
O23 Si6 O24 Si17 -94(7) . . . . ?
O23 Si6 O24 O14 -131(2) . . . 10_556 ?
O23 Si11 O7 Si6 111(6) 10_556 . . 10_556 ?
O23 Si11 O7 Si10 58.7(18) 10_556 . . . ?
O23 Si11 O7 Si15 49.7(19) 10_556 . . 10_556 ?
O23 Si11 O7 O17 109(4) 10_556 . . 10_556 ?
O23 Si11 O8 Si6 -164(9) 10_556 . . 10_556 ?
O23 Si11 O8 Si7 -36.0(19) 10_556 . . 10_556 ?
O23 Si11 O8 Si12 -25(2) 10_556 . . . ?
O23 Si11 O8 O18 26(3) 10_556 . . 10_556 ?
O23 Si11 O13 Si4 24(2) 10_556 . . 10_556 ?
O23 Si11 O13 Si6 -152(7) 10_556 . . 10_556 ?
O23 Si11 O14 Si6 -92(8) 10_556 . . 10_556 ?
O23 Si11 O14 Si17 -26(2) 10_556 . . . ?
O23 Si11 O14 O24 -49(3) 10_556 . . 10_556 ?
O24 Si6 O17 Si10 84(2) . . . 10_556 ?
O24 Si6 O17 Si11 -173(7) . . . 10_556 ?
O24 Si6 O17 Si15 95(2) . . . . ?
O24 Si6 O17 O7 -171(4) . . . 10_556 ?
O24 Si6 O18 Si7 -32(2) . . . . ?
O24 Si6 O18 Si11 -128(13) . . . 10_556 ?
O24 Si6 O18 Si12 -31(3) . . . 10_556 ?
O24 Si6 O18 O8 37(3) . . . 10_556 ?
O24 Si6 O23 Si2 -10(2) . . . 10_556 ?
O24 Si6 O23 Si4 18(4) . . . . ?
O24 Si6 O23 Si11 135(8) . . . 10_556 ?
O24 Si6 O23 O13 -13(3) . . . 10_556 ?
O24 Si11 O7 Si6 -6(6) 10_556 . . 10_556 ?
O24 Si11 O7 Si10 -58.4(18) 10_556 . . . ?
O24 Si11 O7 Si15 -67.4(19) 10_556 . . 10_556 ?
O24 Si11 O7 O17 -8(4) 10_556 . . 10_556 ?
O24 Si11 O8 Si6 -36(8) 10_556 . . 10_556 ?
O24 Si11 O8 Si7 91.4(16) 10_556 . . 10_556 ?
O24 Si11 O8 Si12 102.0(17) 10_556 . . . ?
O24 Si11 O8 O18 154(2) 10_556 . . 10_556 ?
O24 Si11 O13 Si4 -149(2) 10_556 . . 10_556 ?
O24 Si11 O13 Si6 35(6) 10_556 . . 10_556 ?
O24 Si11 O13 O23 -173(3) 10_556 . . 10_556 ?
O24 Si11 O14 Si6 -43(8) 10_556 . . 10_556 ?
O24 Si11 O14 Si17 23(2) 10_556 . . . ?
O24 Si17 O14 Si6 -49.4(19) . . . 10_556 ?
O24 Si17 O14 Si6 -14(2) 10_556 . . 10_556 ?
O24 Si17 O14 Si11 -24(2) 10_556 . . . ?
O24 Si17 O14 Si11 -58.8(18) . . . . ?
O24 Si17 O14 O24 -35(2) . . . 10_556 ?
O24 Si17 O24 Si6 177(6) 10_556 . . . ?
O24 Si17 O24 Si11 170(4) 10_556 . . 10_556 ?
O24 Si17 O24 O14 -146(2) 10_556 . . 10_556 ?
O24 Si17 O35 Si17 -22(5) 10_556 . . 3_655 ?
O24 Si17 O35 Si17 -129(4) . . . 3_655 ?
O24 Si17 O35 O35 -39.9(10) 10_556 . . 10_556 ?
O24 Si17 O35 O35 -147.2(9) . . . 10_556 ?
O25 Si9 O6 Si10 105(2) . . . . ?
O25 Si9 O6 Si14 -149(7) . . . 10_556 ?
O25 Si9 O6 Si15 118(2) . . . 10_556 ?
O25 Si9 O6 O16 -161(4) . . . 10_556 ?
O25 Si9 O12 Si8 -11.6(19) . . . 10_556 ?
O25 Si9 O12 Si13 -3(2) . . . . ?
O25 Si9 O12 Si14 155(8) . . . 10_556 ?
O25 Si9 O12 O22 34(2) . . . 10_556 ?
O25 Si9 O30 Si9 176(3) . . . 12 ?
O25 Si9 O30 Si14 175(2) . . . 3 ?
O25 Si9 O30 Si14 171(8) . . . 10_556 ?
O25 Si9 O30 O32 149(2) . . . 10_556 ?
O25 Si14 O15 Si9 -110(37) 10_556 . . 10_556 ?
O25 Si14 O15 Si16 -9(4) 10_556 . . . ?
O25 Si14 O16 Si9 -29(7) 10_556 . . 10_556 ?
O25 Si14 O16 Si10 -71(2) 10_556 . . 10_556 ?
O25 Si14 O16 Si15 -81(2) 10_556 . . . ?
O25 Si14 O16 O6 -16(4) 10_556 . . 10_556 ?
O25 Si14 O22 Si8 91(3) 10_556 . . . ?
O25 Si14 O22 Si9 15(7) 10_556 . . 10_556 ?
O25 Si14 O22 Si13 104(3) 10_556 . . 10_556 ?
O25 Si14 O22 O12 146(2) 10_556 . . 10_556 ?
O25 Si14 O32 Si9 13(7) 10_556 . . 10_556 ?
O25 Si14 O32 Si9 69(4) 10_556 . . 3 ?
O25 Si14 O32 Si14 86(5) 10_556 . . 12 ?
O25 Si14 O32 O30 36(3) 10_556 . . 10_556 ?
O25 Si16 O15 Si9 165(6) . . . 10_556 ?
O25 Si16 O15 Si9 15(5) 10_556 . . 10_556 ?
O25 Si16 O15 Si14 9(4) 10_556 . . . ?
O25 Si16 O15 Si14 159(6) . . . . ?
O25 Si16 O15 O25 151(3) . . . 10_556 ?
O25 Si16 O25 Si9 42(3) 10_556 . . . ?
O25 Si16 O25 Si14 40(3) 10_556 . . 10_556 ?
O25 Si16 O25 O15 35(3) 10_556 . . 10_556 ?
O25 Si16 O26 Si17 10(3) 10_556 . . 7 ?
O25 Si16 O26 Si17 154(3) . . . 7 ?
O25 Si16 O26 O26 162.9(6) . . . 10_556 ?
O25 Si16 O26 O26 19.2(7) 10_556 . . 10_556 ?
O25 Si16 O28 Si3 111.3(14) . . . . ?
O25 Si16 O28 Si3 -159.4(11) 10_556 . . 10_556 ?
O25 Si16 O28 Si3 -119.7(14) 10_556 . . . ?
O25 Si16 O28 Si3 71.6(12) . . . 10_556 ?
O25 Si16 O28 O28 26.2(6) . . . 10_556 ?
O25 Si16 O28 O28 155.2(6) 10_556 . . 10_556 ?
O26 Si16 O15 Si9 -66(7) 10_556 . . 10_556 ?
O26 Si16 O15 Si9 -80(7) . . . 10_556 ?
O26 Si16 O15 Si14 -72(6) 10_556 . . . ?
O26 Si16 O15 Si14 -86(6) . . . . ?
O26 Si16 O15 O25 -81(3) 10_556 . . 10_556 ?
O26 Si16 O15 O25 -94(3) . . . 10_556 ?
O26 Si16 O25 Si9 -98(2) . . . . ?
O26 Si16 O25 Si9 -92(2) 10_556 . . . ?
O26 Si16 O25 Si14 -94(2) 10_556 . . 10_556 ?
O26 Si16 O25 Si14 -100(2) . . . 10_556 ?
O26 Si16 O25 O15 -104(3) . . . 10_556 ?
O26 Si16 O25 O15 -98(3) 10_556 . . 10_556 ?
O26 Si16 O26 Si17 -9(3) 10_556 . . 7 ?
O26 Si16 O28 Si3 1.4(16) . . . . ?
O26 Si16 O28 Si3 -57.6(12) 10_556 . . 10_556 ?
O26 Si16 O28 Si3 -17.9(15) 10_556 . . . ?
O26 Si16 O28 Si3 -38.3(12) . . . 10_556 ?
O26 Si16 O28 O28 -103.0(6) 10_556 . . 10_556 ?
O26 Si16 O28 O28 -83.7(6) . . . 10_556 ?
O26 Si17 O14 Si6 64(2) 7_545 . . 10_556 ?
O26 Si17 O14 Si6 71.4(19) 16_545 . . 10_556 ?
O26 Si17 O14 Si11 61.9(19) 16_545 . . . ?
O26 Si17 O14 Si11 55(2) 7_545 . . . ?
O26 Si17 O14 O24 78(3) 7_545 . . 10_556 ?
O26 Si17 O14 O24 85(3) 16_545 . . 10_556 ?
O26 Si17 O24 Si6 76(7) 16_545 . . . ?
O26 Si17 O24 Si6 62(7) 7_545 . . . ?
O26 Si17 O24 Si11 69(5) 16_545 . . 10_556 ?
O26 Si17 O24 Si11 56(5) 7_545 . . 10_556 ?
O26 Si17 O24 O14 99(2) 7_545 . . 10_556 ?
O26 Si17 O24 O14 113(2) 16_545 . . 10_556 ?
O26 Si17 O35 Si17 102(4) 16_545 . . 3_655 ?
O26 Si17 O35 Si17 121(4) 7_545 . . 3_655 ?
O26 Si17 O35 O35 83.7(6) 16_545 . . 10_556 ?
O26 Si17 O35 O35 103.2(6) 7_545 . . 10_556 ?
O27 Si10 O6 Si9 -76(2) . . . . ?
O27 Si10 O6 Si14 -90(2) . . . 10_556 ?
O27 Si10 O6 Si15 177(7) . . . 10_556 ?
O27 Si10 O6 O16 -176(4) . . . 10_556 ?
O27 Si10 O7 Si6 53.6(18) . . . 10_556 ?
O27 Si10 O7 Si11 61.7(19) . . . . ?
O27 Si10 O7 Si15 157(9) . . . 10_556 ?
O27 Si10 O7 O17 10(4) . . . 10_556 ?
O27 Si10 O29 Si10 68(4) . . . 12 ?
O27 Si10 O29 Si15 -158(8) . . . 10_556 ?
O27 Si10 O29 Si15 78(4) . . . 3 ?
O27 Si10 O29 O31 154(12) . . . 10_556 ?
O27 Si15 O16 Si9 46(2) . . . 10_556 ?
O27 Si15 O16 Si10 2(6) . . . 10_556 ?
O27 Si15 O16 Si14 54(2) . . . . ?
O27 Si15 O16 O6 -5(4) . . . 10_556 ?
O27 Si15 O17 Si6 -96(2) . . . . ?
O27 Si15 O17 Si10 17(7) . . . 10_556 ?
O27 Si15 O17 Si11 -108.3(19) . . . 10_556 ?
O27 Si15 O17 O7 168(4) . . . 10_556 ?
O27 Si15 O31 Si10 -20(8) . . . 10_556 ?
O27 Si15 O31 Si10 -39(5) . . . 3 ?
O27 Si15 O31 Si15 -44(6) . . . 12 ?
O27 Si15 O31 O29 31(13) . . . 10_556 ?
O28 Si3 O4 Si2 115.6(9) 3_655 . . 14_556 ?
O28 Si3 O4 Si2 -115.6(9) 10_556 . . 14_556 ?
O28 Si3 O4 Si2 -122.8(7) . . . 14_556 ?
O28 Si3 O4 Si2 122.8(7) 12_655 . . 14_556 ?
O28 Si3 O4 Si4 122.8(7) 12_655 . . 5 ?
O28 Si3 O4 Si4 115.6(9) 3_655 . . 5 ?
O28 Si3 O4 Si4 -122.8(7) . . . 5 ?
O28 Si3 O4 Si4 -115.6(9) 10_556 . . 5 ?
O28 Si3 O4 O2 -64.4(9) 3_655 . . 10_556 ?
O28 Si3 O4 O2 -57.2(7) 12_655 . . 10_556 ?
O28 Si3 O4 O2 64.4(9) 10_556 . . 10_556 ?
O28 Si3 O4 O2 57.2(7) . . . 10_556 ?
O28 Si3 O4 O3 -115.6(9) 10_556 . . 14_556 ?
O28 Si3 O4 O3 -122.8(7) . . . 14_556 ?
O28 Si3 O4 O3 115.6(9) 3_655 . . 14_556 ?
O28 Si3 O4 O3 122.8(7) 12_655 . . 14_556 ?
O28 Si3 O28 Si3 -63.7(5) 3_655 . . 10_556 ?
O28 Si3 O28 Si3 -83.1(7) 12_655 . . 10_556 ?
O28 Si3 O28 Si3 0.000(5) 10_556 . . 10_556 ?
O28 Si3 O28 Si16 -143.9(15) 3_655 . . . ?
O28 Si3 O28 Si16 -163.2(7) 12_655 . . . ?
O28 Si3 O28 Si16 -80.2(13) 10_556 . . . ?
O28 Si3 O28 O28 -83.1(7) 12_655 . . 10_556 ?
O28 Si3 O28 O28 -63.7(5) 3_655 . . 10_556 ?
O28 Si16 O15 Si9 63(7) 10_556 . . 10_556 ?
O28 Si16 O15 Si9 48(7) . . . 10_556 ?
O28 Si16 O15 Si14 57(6) 10_556 . . . ?
O28 Si16 O15 Si14 42(6) . . . . ?
O28 Si16 O15 O25 34(3) . . . 10_556 ?
O28 Si16 O15 O25 48(3) 10_556 . . 10_556 ?
O28 Si16 O25 Si9 146(2) . . . . ?
O28 Si16 O25 Si9 155(2) 10_556 . . . ?
O28 Si16 O25 Si14 153(2) 10_556 . . 10_556 ?
O28 Si16 O25 Si14 144(2) . . . 10_556 ?
O28 Si16 O25 O15 140(3) . . . 10_556 ?
O28 Si16 O25 O15 148(3) 10_556 . . 10_556 ?
O28 Si16 O26 Si17 -92(3) . . . 7 ?
O28 Si16 O26 Si17 -113(3) 10_556 . . 7 ?
O28 Si16 O26 O26 -82.7(5) . . . 10_556 ?
O28 Si16 O26 O26 -103.5(5) 10_556 . . 10_556 ?
O28 Si16 O28 Si3 45.4(10) 10_556 . . 10_556 ?
O28 Si16 O28 Si3 85.1(13) 10_556 . . . ?
O29 Si10 O6 Si9 45(3) . . . . ?
O29 Si10 O6 Si14 31(3) . . . 10_556 ?
O29 Si10 O6 Si15 -62(7) . . . 10_556 ?
O29 Si10 O6 O16 -55(4) . . . 10_556 ?
O29 Si10 O7 Si6 -66.3(19) . . . 10_556 ?
O29 Si10 O7 Si11 -58(2) . . . . ?
O29 Si10 O7 Si15 37(8) . . . 10_556 ?
O29 Si10 O7 O17 -110(4) . . . 10_556 ?
O29 Si10 O27 Si10 -6(4) . . . 10_556 ?
O29 Si10 O27 Si15 64(19) . . . 10_556 ?
O29 Si10 O27 Si15 0(2) . . . . ?
O29 Si15 O16 Si9 -68(2) 10_556 . . 10_556 ?
O29 Si15 O16 Si10 -112(7) 10_556 . . 10_556 ?
O29 Si15 O16 Si14 -60(3) 10_556 . . . ?
O29 Si15 O16 O6 -120(4) 10_556 . . 10_556 ?
O29 Si15 O17 Si6 15(3) 10_556 . . . ?
O29 Si15 O17 Si10 128(8) 10_556 . . 10_556 ?
O29 Si15 O17 Si11 3(3) 10_556 . . 10_556 ?
O29 Si15 O17 O7 -80(4) 10_556 . . 10_556 ?
O29 Si15 O27 Si10 113(19) 10_556 . . 10_556 ?
O29 Si15 O27 Si10 -2(2) 10_556 . . . ?
O29 Si15 O27 Si15 -8(3) 10_556 . . 10_556 ?
O29 Si15 O31 Si10 -52(15) 10_556 . . 10_556 ?
O29 Si15 O31 Si10 -70(12) 10_556 . . 3 ?
O29 Si15 O31 Si15 -75(12) 10_556 . . 12 ?
O30 Si9 O6 Si10 -21(3) . . . . ?
O30 Si9 O6 Si14 85(7) . . . 10_556 ?
O30 Si9 O6 Si15 -7(3) . . . 10_556 ?
O30 Si9 O6 O16 73(4) . . . 10_556 ?
O30 Si9 O12 Si8 111.7(15) . . . 10_556 ?
O30 Si9 O12 Si13 120.6(17) . . . . ?
O30 Si9 O12 Si14 -82(8) . . . 10_556 ?
O30 Si9 O12 O22 157(2) . . . 10_556 ?
O30 Si9 O25 Si14 -161(16) . . . 10_556 ?
O30 Si9 O25 Si16 36(3) . . . . ?
O30 Si9 O25 O15 43(3) . . . 10_556 ?
O30 Si14 O15 Si9 31(36) 10_556 . . 10_556 ?
O30 Si14 O15 Si16 132(6) 10_556 . . . ?
O30 Si14 O15 O25 141(3) 10_556 . . 10_556 ?
O30 Si14 O16 Si9 88(7) 10_556 . . 10_556 ?
O30 Si14 O16 Si10 46(2) 10_556 . . 10_556 ?
O30 Si14 O16 Si15 36(3) 10_556 . . . ?
O30 Si14 O16 O6 101(4) 10_556 . . 10_556 ?
O30 Si14 O22 Si8 -15(4) 10_556 . . . ?
O30 Si14 O22 Si9 -90(7) 10_556 . . 10_556 ?
O30 Si14 O22 Si13 -1(4) 10_556 . . 10_556 ?
O30 Si14 O22 O12 41(3) 10_556 . . 10_556 ?
O30 Si14 O32 Si9 32(3) 10_556 . . 3 ?
O30 Si14 O32 Si9 -23(8) 10_556 . . 10_556 ?
O30 Si14 O32 Si14 49(4) 10_556 . . 12 ?
O31 Si10 O6 Si9 50(3) 10_556 . . . ?
O31 Si10 O6 Si14 36(3) 10_556 . . 10_556 ?
O31 Si10 O6 Si15 -57(7) 10_556 . . 10_556 ?
O31 Si10 O6 O16 -50(4) 10_556 . . 10_556 ?
O31 Si10 O7 Si6 -74.9(19) 10_556 . . 10_556 ?
O31 Si10 O7 Si11 -67(2) 10_556 . . . ?
O31 Si10 O7 Si15 29(8) 10_556 . . 10_556 ?
O31 Si10 O7 O17 -119(4) 10_556 . . 10_556 ?
O31 Si10 O27 Si10 -2(4) 10_556 . . 10_556 ?
O31 Si10 O27 Si15 68(19) 10_556 . . 10_556 ?
O31 Si10 O27 Si15 4(2) 10_556 . . . ?
O31 Si10 O29 Si10 -85(13) 10_556 . . 12 ?
O31 Si10 O29 Si15 48(14) 10_556 . . 10_556 ?
O31 Si10 O29 Si15 -75(12) 10_556 . . 3 ?
O31 Si15 O16 Si9 -73(2) . . . 10_556 ?
O31 Si15 O16 Si10 -117(7) . . . 10_556 ?
O31 Si15 O16 Si14 -65(3) . . . . ?
O31 Si15 O16 O6 -124(4) . . . 10_556 ?
O31 Si15 O17 Si6 25(3) . . . . ?
O31 Si15 O17 Si10 138(8) . . . 10_556 ?
O31 Si15 O17 Si11 13(3) . . . 10_556 ?
O31 Si15 O17 O7 -70(4) . . . 10_556 ?
O31 Si15 O27 Si10 109(20) . . . 10_556 ?
O31 Si15 O27 Si10 -7(2) . . . . ?
O31 Si15 O27 Si15 -13(3) . . . 10_556 ?
O32 Si9 O6 Si10 -46(3) 10_556 . . . ?
O32 Si9 O6 Si14 61(7) 10_556 . . 10_556 ?
O32 Si9 O6 Si15 -32(3) 10_556 . . 10_556 ?
O32 Si9 O6 O16 48(4) 10_556 . . 10_556 ?
O32 Si9 O12 Si8 123.1(15) 10_556 . . 10_556 ?
O32 Si9 O12 Si13 132.1(18) 10_556 . . . ?
O32 Si9 O12 Si14 -70(8) 10_556 . . 10_556 ?
O32 Si9 O12 O22 168(2) 10_556 . . 10_556 ?
O32 Si9 O25 Si14 -145(16) 10_556 . . 10_556 ?
O32 Si9 O25 Si16 53(3) 10_556 . . . ?
O32 Si9 O25 O15 59(3) 10_556 . . 10_556 ?
O32 Si9 O30 Si9 27(4) 10_556 . . 12 ?
O32 Si9 O30 Si14 26(2) 10_556 . . 3 ?
O32 Si9 O30 Si14 22(8) 10_556 . . 10_556 ?
O32 Si14 O15 Si9 23(36) . . . 10_556 ?
O32 Si14 O15 Si16 125(6) . . . . ?
O32 Si14 O15 O25 133(3) . . . 10_556 ?
O32 Si14 O16 Si9 113(8) . . . 10_556 ?
O32 Si14 O16 Si10 71(2) . . . 10_556 ?
O32 Si14 O16 Si15 61(3) . . . . ?
O32 Si14 O16 O6 126(4) . . . 10_556 ?
O32 Si14 O22 Si8 -35(3) . . . . ?
O32 Si14 O22 Si9 -111(8) . . . 10_556 ?
O32 Si14 O22 Si13 -22(4) . . . 10_556 ?
O32 Si14 O22 O12 21(2) . . . 10_556 ?
O33 Si7 O18 Si6 88.1(18) 10_556 . . . ?
O33 Si7 O18 Si11 93.8(18) 10_556 . . 10_556 ?
O33 Si7 O18 Si12 -86(5) 10_556 . . 10_556 ?
O33 Si7 O18 O8 22(3) 10_556 . . 10_556 ?
O33 Si7 O20 Si8 71(4) 10_556 . . 16_545 ?
O33 Si7 O20 Si12 154(8) 10_556 . . 10_556 ?
O33 Si7 O20 Si13 70(3) 10_556 . . 7_545 ?
O33 Si7 O20 O10 -71(6) 10_556 . . 7_545 ?
O33 Si7 O21 Si8 -81(2) 10_556 . . 13_556 ?
O33 Si7 O21 Si12 65(6) 10_556 . . 10_556 ?
O33 Si7 O21 Si13 -79(3) 10_556 . . 6 ?
O33 Si7 O21 O11 -27(4) 10_556 . . 13_556 ?
O33 Si7 O34 Si7 -3(4) 10_556 . . 12_655 ?
O33 Si7 O34 Si12 26(4) 10_556 . . 3_655 ?
O33 Si7 O34 Si12 113(7) 10_556 . . 10_556 ?
O33 Si12 O8 Si6 -128.0(19) . . . 10_556 ?
O33 Si12 O8 Si7 -75(4) . . . 10_556 ?
O33 Si12 O8 Si11 -134.3(17) . . . . ?
O33 Si12 O8 O18 171(3) . . . 10_556 ?
O34 Si7 O18 Si6 101.6(18) . . . . ?
O34 Si7 O18 Si11 107.3(18) . . . 10_556 ?
O34 Si7 O18 Si12 -72(5) . . . 10_556 ?
O34 Si7 O18 O8 36(3) . . . 10_556 ?
O34 Si7 O20 Si8 54(4) . . . 16_545 ?
O34 Si7 O20 Si12 137(8) . . . 10_556 ?
O34 Si7 O20 Si13 53(4) . . . 7_545 ?
O34 Si7 O20 O10 -88(6) . . . 7_545 ?
O34 Si7 O21 Si8 -73(2) . . . 13_556 ?
O34 Si7 O21 Si12 73(6) . . . 10_556 ?
O34 Si7 O21 Si13 -71(3) . . . 6 ?
O34 Si7 O21 O11 -19(4) . . . 13_556 ?
O34 Si12 O8 Si6 -136.4(18) 10_556 . . 10_556 ?
O34 Si12 O8 Si7 -84(5) 10_556 . . 10_556 ?
O34 Si12 O8 Si11 -142.7(17) 10_556 . . . ?
O34 Si12 O8 O18 163(2) 10_556 . . 10_556 ?
O34 Si12 O33 Si7 28(4) 10_556 . . 3_655 ?
O34 Si12 O33 Si7 -112(7) 10_556 . . 10_556 ?
O34 Si12 O33 Si12 42(5) 10_556 . . 12_655 ?
O35 Si17 O14 Si6 -171.0(18) . . . 10_556 ?
O35 Si17 O14 Si6 179.4(19) 10_556 . . 10_556 ?
O35 Si17 O14 Si11 169.9(19) 10_556 . . . ?
O35 Si17 O14 Si11 179.5(18) . . . . ?
O35 Si17 O14 O24 -157(2) . . . 10_556 ?
O35 Si17 O14 O24 -167(3) 10_556 . . 10_556 ?
O35 Si17 O24 Si6 -52(7) . . . . ?
O35 Si17 O24 Si6 -65(7) 10_556 . . . ?
O35 Si17 O24 Si11 -72(5) 10_556 . . 10_556 ?
O35 Si17 O24 Si11 -58(5) . . . 10_556 ?
O35 Si17 O24 O14 -28(3) 10_556 . . 10_556 ?
O35 Si17 O24 O14 -15(3) . . . 10_556 ?
O35 Si17 O35 Si17 18(4) 10_556 . . 3_655 ?
